data_7719112
loop_
_publ_author_name
'Haidar Ahmad, Zainab'
'Cordier, Marie'
'Naoufal, Daoud'
'Darcel, Christophe'

_publ_section_title
;
 Synthesis and characterization of
 <i>closo</i>-decahydrido-decaborate-phosphine mediated by palladium(0)
 complexes.
;
_journal_issue 32
_journal_name_full 'Dalton transactions (Cambridge, England : 2003)'
_journal_page_first 12135
_journal_page_last 12140
_journal_paper_doi 10.1039/d5dt01302j
_journal_volume 54
_journal_year 2025
_chemical_compound_source 'synthesis as described'
_chemical_formula_moiety 'C18 H21 B10 Cl3 P, C16 H36 N'
_chemical_formula_sum 'C34 H57 B10 Cl3 N P'
_chemical_formula_weight 725.22
_space_group_crystal_system triclinic
_space_group_IT_number 2
_space_group_name_Hall '-P 1'
_space_group_name_H-M_alt 'P -1'
_atom_sites_solution_hydrogens mixed
_atom_sites_solution_primary dual
_atom_sites_solution_secondary difmap
_audit_update_record
;
2025-06-04 deposited with the CCDC.	2025-07-02 downloaded from the CCDC.
;
_cell_angle_alpha 90.015(6)
_cell_angle_beta 101.885(6)
_cell_angle_gamma 90.362(7)
_cell_formula_units_Z 4
_cell_length_a 10.3000(15)
_cell_length_b 17.292(3)
_cell_length_c 23.231(4)
_cell_measurement_reflns_used 9149
_cell_measurement_temperature 150(2)
_cell_measurement_theta_max 27.6408
_cell_measurement_theta_min 2.3557
_cell_measurement_wavelength 0.710730
_cell_volume 4048.8(12)
_computing_molecular_graphics
;
   'PLATON, A.L.Spek, Acta Cryst. 2009, D65, 148-155'
;
_computing_publication_material 'CRYSCALC (T. Roisnel, local program, ver. 2023)'
_computing_structure_refinement 'SHELXL-2018_3 (Sheldrick, 2018)'
_computing_structure_solution 'SHELXT 2018_2 (Sheldrick, 2018)'
_diffrn_ambient_temperature 150(2)
_diffrn_detector CMOS-PHOTON70
_diffrn_detector_area_resol_mean 7.39
_diffrn_measured_fraction_theta_full 0.997
_diffrn_measured_fraction_theta_max 0.997
_diffrn_measurement_device_type 'D8 VENTURE Bruker AXS'
_diffrn_measurement_method 'rotation images'
_diffrn_orient_matrix_UB_11 0.0012029
_diffrn_orient_matrix_UB_12 -0.0128295
_diffrn_orient_matrix_UB_13 -0.0420833
_diffrn_orient_matrix_UB_21 -0.0435220
_diffrn_orient_matrix_UB_22 -0.0505781
_diffrn_orient_matrix_UB_23 0.0123200
_diffrn_orient_matrix_UB_31 -0.0891534
_diffrn_orient_matrix_UB_32 0.0249362
_diffrn_orient_matrix_UB_33 0.0035000
_diffrn_radiation_monochromator 'multilayer monochromator'
_diffrn_radiation_probe x-ray
_diffrn_radiation_source 'Incoatec microfocus sealed tube'
_diffrn_radiation_type MoK\a
_diffrn_radiation_wavelength 0.71073
_diffrn_reflns_av_R_equivalents 0.0672
_diffrn_reflns_av_unetI/netI 0.0594
_diffrn_reflns_limit_h_max 12
_diffrn_reflns_limit_h_min -12
_diffrn_reflns_limit_k_max 21
_diffrn_reflns_limit_k_min -21
_diffrn_reflns_limit_l_max 28
_diffrn_reflns_limit_l_min -28
_diffrn_reflns_number 48822
_diffrn_reflns_theta_full 25.242
_diffrn_reflns_theta_max 25.680
_diffrn_reflns_theta_min 2.035
_diffrn_source_current 1.00
_diffrn_source_voltage 50.00
_exptl_absorpt_coefficient_mu 0.292
_exptl_absorpt_correction_T_max 0.988
_exptl_absorpt_correction_T_min 0.807
_exptl_absorpt_correction_type multi-scan
_exptl_absorpt_process_details
;
  [Sheldrick, G.M. (2014). SADABS Bruker AXS Inc., Madison, Wisconsin, USA]
;
_exptl_crystal_colour colourless
_exptl_crystal_density_diffrn 1.190
_exptl_crystal_description prism
_exptl_crystal_F_000 1536
_exptl_crystal_size_max 0.420
_exptl_crystal_size_mid 0.420
_exptl_crystal_size_min 0.040
_refine_diff_density_max 0.617
_refine_diff_density_min -0.652
_refine_diff_density_rms 0.076
_refine_ls_extinction_method none
_refine_ls_goodness_of_fit_ref 1.116
_refine_ls_hydrogen_treatment mixed
_refine_ls_matrix_type full
_refine_ls_number_parameters 1050
_refine_ls_number_reflns 15358
_refine_ls_number_restraints 538
_refine_ls_restrained_S_all 1.111
_refine_ls_R_factor_all 0.0882
_refine_ls_R_factor_gt 0.0722
_refine_ls_shift/su_max 0.000
_refine_ls_shift/su_mean 0.000
_refine_ls_structure_factor_coef Fsqd
_refine_ls_weighting_details 'w=1/[\s^2^(Fo^2^)+11.9562P] where P=(Fo^2^+2Fc^2^)/3'
_refine_ls_weighting_scheme calc
_refine_ls_wR_factor_gt 0.1586
_refine_ls_wR_factor_ref 0.1703
_reflns_number_gt 13077
_reflns_number_total 15358
_reflns_threshold_expression >2sigma(I)
_cod_data_source_file d5dt01302j2.cif
_cod_data_source_block ZH216
_cod_depositor_comments 'Adding full bibliography for 7719107--7719112.cif.'
_cod_database_code 7719112

loop_
_space_group_symop_operation_xyz
'x, y, z'
'-x, -y, -z'

loop_
_atom_site_label
_atom_site_type_symbol
_atom_site_fract_x
_atom_site_fract_y
_atom_site_fract_z
_atom_site_U_iso_or_equiv
_atom_site_adp_type
_atom_site_occupancy
_atom_site_site_symmetry_order
_atom_site_calc_flag
_atom_site_refinement_flags_posn
_atom_site_refinement_flags_adp
_atom_site_refinement_flags_occupancy
_atom_site_disorder_assembly
_atom_site_disorder_group
Cl1 Cl 0.32243(17) 0.51169(10) 0.97765(8) 0.0510(4) Uani 1 1 d . . . . .
Cl2 Cl 0.63834(16) 1.08612(9) 0.96169(8) 0.0467(4) Uani 1 1 d . . . . .
Cl3 Cl 1.08427(14) 0.81460(11) 1.07010(7) 0.0430(4) Uani 1 1 d . . . . .
P1 P 0.59283(12) 0.77172(8) 0.93262(5) 0.0218(3) Uani 1 1 d . . . . .
C1 C 0.4379(5) 0.7259(3) 0.9426(2) 0.0247(11) Uani 1 1 d . . . . .
C2 C 0.4393(5) 0.6466(3) 0.9542(2) 0.0275(11) Uani 1 1 d . . . . .
H2 H 0.519167 0.618140 0.957629 0.033 Uiso 1 1 calc R U . . .
C3 C 0.3221(6) 0.6094(4) 0.9607(2) 0.0338(13) Uani 1 1 d . . . . .
C4 C 0.2051(5) 0.6488(4) 0.9541(3) 0.0364(14) Uani 1 1 d . . . . .
H4 H 0.125590 0.623057 0.958097 0.044 Uiso 1 1 calc R U . . .
C5 C 0.2056(6) 0.7265(4) 0.9416(3) 0.0403(14) Uani 1 1 d . . . . .
H5 H 0.124560 0.754159 0.936356 0.048 Uiso 1 1 calc R U . . .
C6 C 0.3212(5) 0.7663(4) 0.9365(2) 0.0309(12) Uani 1 1 d . . . . .
H6 H 0.319193 0.820323 0.928836 0.037 Uiso 1 1 calc R U . . .
C7 C 0.6969(5) 0.7811(3) 1.0050(2) 0.0238(10) Uani 1 1 d . . . . .
C8 C 0.8336(5) 0.7882(3) 1.0096(2) 0.0250(11) Uani 1 1 d . . . . .
H8 H 0.871319 0.783010 0.975781 0.030 Uiso 1 1 calc R U . . .
C9 C 0.9140(5) 0.8031(3) 1.0645(2) 0.0284(11) Uani 1 1 d . . . . .
C10 C 0.8612(5) 0.8099(3) 1.1143(2) 0.0328(12) Uani 1 1 d . . . . .
H10 H 0.916850 0.821234 1.151337 0.039 Uiso 1 1 calc R U . . .
C11 C 0.7254(6) 0.7998(4) 1.1095(2) 0.0356(13) Uani 1 1 d . . . . .
H11 H 0.688495 0.801855 1.143665 0.043 Uiso 1 1 calc R U . . .
C12 C 0.6439(5) 0.7869(3) 1.0552(2) 0.0301(12) Uani 1 1 d . . . . .
H12 H 0.550851 0.781902 1.052114 0.036 Uiso 1 1 calc R U . . .
C13 C 0.5513(5) 0.8693(3) 0.9083(2) 0.0258(11) Uani 1 1 d . . . . .
C14 C 0.6032(5) 0.9335(3) 0.9420(2) 0.0271(11) Uani 1 1 d . . . . .
H14 H 0.660953 0.927031 0.979239 0.032 Uiso 1 1 calc R U . . .
C15 C 0.5686(5) 1.0073(3) 0.9200(3) 0.0319(12) Uani 1 1 d . . . . .
C16 C 0.4835(6) 1.0179(4) 0.8667(3) 0.0394(14) Uani 1 1 d . . . . .
H16 H 0.460613 1.068672 0.852706 0.047 Uiso 1 1 calc R U . . .
C17 C 0.4314(7) 0.9542(4) 0.8337(3) 0.0420(15) Uani 1 1 d . . . . .
H17 H 0.371903 0.961023 0.796937 0.050 Uiso 1 1 calc R U . . .
C18 C 0.4660(5) 0.8804(4) 0.8542(2) 0.0335(13) Uani 1 1 d . . . . .
H18 H 0.431167 0.836815 0.831065 0.040 Uiso 1 1 calc R U . . .
B1 B 0.6697(5) 0.7173(3) 0.8794(2) 0.0228(12) Uani 1 1 d . . . . .
B2 B 0.6013(6) 0.6413(4) 0.8384(3) 0.0275(13) Uani 1 1 d . . . . .
H2B H 0.503028 0.618041 0.844204 0.033 Uiso 1 1 d R U . . .
B3 B 0.6460(6) 0.7332(4) 0.8057(3) 0.0275(13) Uani 1 1 d . . . . .
H3B H 0.583338 0.782849 0.785763 0.033 Uiso 1 1 d R U . . .
B4 B 0.8111(5) 0.7310(4) 0.8548(3) 0.0249(12) Uani 1 1 d . . . . .
H4B H 0.880421 0.778982 0.873788 0.030 Uiso 1 1 d R U . . .
B5 B 0.7657(6) 0.6392(4) 0.8877(3) 0.0298(13) Uani 1 1 d . . . . .
H5B H 0.799084 0.613980 0.932692 0.036 Uiso 1 1 d R U . . .
B6 B 0.7257(7) 0.5772(4) 0.8232(3) 0.0342(14) Uani 1 1 d . . . . .
H6B H 0.714341 0.513277 0.828573 0.041 Uiso 1 1 d R U . . .
B7 B 0.6427(6) 0.6435(4) 0.7669(3) 0.0349(15) Uani 1 1 d . . . . .
H7B H 0.563181 0.632974 0.726882 0.042 Uiso 1 1 d R U . . .
B8 B 0.7907(6) 0.7062(4) 0.7778(3) 0.0303(14) Uani 1 1 d . . . . .
H8B H 0.830841 0.745302 0.747183 0.036 Uiso 1 1 d R U . . .
B9 B 0.8736(6) 0.6394(4) 0.8350(3) 0.0296(13) Uani 1 1 d . . . . .
H9B H 0.981224 0.625477 0.850188 0.036 Uiso 1 1 d R U . . .
B10 B 0.7952(6) 0.6091(4) 0.7676(3) 0.0346(15) Uani 1 1 d . . . . .
H10B H 0.833374 0.575591 0.733318 0.042 Uiso 1 1 d R U . . .
Cl4 Cl 0.32132(18) 0.97657(11) 0.48412(8) 0.0547(5) Uani 1 1 d . . . . .
Cl5 Cl 0.65213(18) 0.41402(9) 0.46543(8) 0.0520(4) Uani 1 1 d . . . . .
Cl6 Cl 1.07597(14) 0.69504(12) 0.57431(7) 0.0524(5) Uani 1 1 d . . . . .
P2 P 0.58918(13) 0.72682(8) 0.43353(5) 0.0232(3) Uani 1 1 d . . . . .
C19 C 0.4343(5) 0.7687(3) 0.4421(2) 0.0296(12) Uani 1 1 d . . . . .
C20 C 0.4374(5) 0.8468(3) 0.4578(2) 0.0304(12) Uani 1 1 d . . . . .
H20 H 0.517925 0.875602 0.465091 0.036 Uiso 1 1 calc R U . . .
C21 C 0.3179(6) 0.8805(4) 0.4625(2) 0.0385(14) Uani 1 1 d . . . . .
C22 C 0.2008(6) 0.8409(4) 0.4514(3) 0.0436(16) Uani 1 1 d . . . . .
H22 H 0.120951 0.866567 0.453935 0.052 Uiso 1 1 calc R U . . .
C23 C 0.1975(6) 0.7633(5) 0.4364(3) 0.0447(16) Uani 1 1 d . . . . .
H23 H 0.115997 0.735376 0.428913 0.054 Uiso 1 1 calc R U . . .
C24 C 0.3139(6) 0.7273(4) 0.4324(2) 0.0363(13) Uani 1 1 d . . . . .
H24 H 0.313038 0.673760 0.423041 0.044 Uiso 1 1 calc R U . . .
C25 C 0.5507(5) 0.6275(3) 0.4105(2) 0.0256(11) Uani 1 1 d . . . . .
C26 C 0.6063(6) 0.5662(3) 0.4449(2) 0.0300(12) Uani 1 1 d . . . . .
H26 H 0.662518 0.574969 0.482222 0.036 Uiso 1 1 calc R U . . .
C27 C 0.5784(6) 0.4917(4) 0.4238(3) 0.0364(13) Uani 1 1 d . . . . .
C28 C 0.4943(7) 0.4771(4) 0.3708(3) 0.0468(17) Uani 1 1 d . . . . .
H28 H 0.474704 0.425404 0.357766 0.056 Uiso 1 1 calc R U . . .
C29 C 0.4392(7) 0.5383(4) 0.3369(3) 0.0446(16) Uani 1 1 d . . . . .
H29 H 0.381399 0.528715 0.300056 0.054 Uiso 1 1 calc R U . . .
C30 C 0.4667(6) 0.6138(4) 0.3556(2) 0.0362(13) Uani 1 1 d . . . . .
H30 H 0.429166 0.655813 0.331655 0.043 Uiso 1 1 calc R U . . .
C31 C 0.6923(5) 0.7215(3) 0.5066(2) 0.0229(10) Uani 1 1 d . . . . .
C32 C 0.8286(5) 0.7154(3) 0.5123(2) 0.0291(12) Uani 1 1 d . . . . .
H32 H 0.868011 0.718978 0.478801 0.035 Uiso 1 1 calc R U . . .
C33 C 0.9049(5) 0.7040(3) 0.5672(2) 0.0314(12) Uani 1 1 d . . . . .
C34 C 0.8516(6) 0.6993(4) 0.6170(2) 0.0333(13) Uani 1 1 d . . . . .
H34 H 0.907463 0.691946 0.654532 0.040 Uiso 1 1 calc R U . . .
C35 C 0.7167(5) 0.7054(4) 0.6114(2) 0.0317(12) Uani 1 1 d . . . . .
H35 H 0.678718 0.701885 0.645272 0.038 Uiso 1 1 calc R U . . .
C36 C 0.6356(5) 0.7168(3) 0.5564(2) 0.0282(11) Uani 1 1 d . . . . .
H36 H 0.542354 0.721427 0.552552 0.034 Uiso 1 1 calc R U . . .
B11 B 0.6651(5) 0.7821(4) 0.3793(2) 0.0236(12) Uani 1 1 d . . . . .
B12 B 0.6567(6) 0.7612(4) 0.3079(2) 0.0262(12) Uani 1 1 d . . . . .
H12B H 0.607630 0.705728 0.289936 0.031 Uiso 1 1 d R U . . .
B13 B 0.5887(6) 0.8499(4) 0.3320(3) 0.0275(13) Uani 1 1 d . . . . .
H13B H 0.484448 0.866043 0.333678 0.033 Uiso 1 1 d R U . . .
B14 B 0.7464(6) 0.8684(4) 0.3847(3) 0.0309(13) Uani 1 1 d . . . . .
H14B H 0.768579 0.898519 0.428368 0.037 Uiso 1 1 d R U . . .
B15 B 0.8145(6) 0.7797(4) 0.3599(3) 0.0307(13) Uani 1 1 d . . . . .
H15B H 0.891786 0.739057 0.383473 0.037 Uiso 1 1 d R U . . .
B16 B 0.6403(6) 0.8475(4) 0.2630(3) 0.0305(13) Uani 1 1 d . . . . .
H16B H 0.564504 0.849236 0.220902 0.037 Uiso 1 1 d R U . . .
B17 B 0.7027(7) 0.9234(4) 0.3165(3) 0.0367(15) Uani 1 1 d . . . . .
H17B H 0.677345 0.986240 0.317479 0.044 Uiso 1 1 d R U . . .
B18 B 0.8614(7) 0.8736(4) 0.3365(3) 0.0337(14) Uani 1 1 d . . . . .
H18B H 0.964048 0.896440 0.353731 0.040 Uiso 1 1 d R U . . .
B19 B 0.7995(6) 0.7982(4) 0.2821(3) 0.0314(14) Uani 1 1 d . . . . .
H19B H 0.852217 0.760402 0.255230 0.038 Uiso 1 1 d R U . . .
B20 B 0.7880(7) 0.8940(4) 0.2656(3) 0.0317(14) Uani 1 1 d . . . . .
H20B H 0.825692 0.927815 0.231212 0.038 Uiso 1 1 d R U . . .
N1 N 0.2073(4) 0.0215(3) 0.27562(19) 0.0273(9) Uani 1 1 d . . . . .
C37 C 0.1624(5) -0.0627(3) 0.2804(2) 0.0339(12) Uani 1 1 d . . . . .
H37A H 0.184582 -0.078149 0.322315 0.041 Uiso 1 1 calc R U . . .
H37B H 0.064605 -0.065193 0.267615 0.041 Uiso 1 1 calc R U . . .
C38 C 0.2220(5) -0.1205(3) 0.2452(2) 0.0354(12) Uani 1 1 d . . . . .
H38A H 0.318821 -0.111356 0.250729 0.042 Uiso 1 1 calc R U . . .
H38B H 0.182120 -0.114885 0.202851 0.042 Uiso 1 1 calc R U . . .
C39 C 0.1952(6) -0.2019(4) 0.2661(3) 0.0447(14) Uani 1 1 d . . . . .
H39A H 0.232609 -0.206036 0.308765 0.054 Uiso 1 1 calc R U . . .
H39B H 0.098182 -0.210407 0.259942 0.054 Uiso 1 1 calc R U . . .
C40 C 0.2542(6) -0.2636(3) 0.2342(3) 0.0507(15) Uani 1 1 d . . . . .
H40A H 0.230758 -0.314562 0.247625 0.076 Uiso 1 1 calc R U . . .
H40B H 0.350933 -0.257656 0.242438 0.076 Uiso 1 1 calc R U . . .
H40C H 0.219415 -0.258854 0.191836 0.076 Uiso 1 1 calc R U . . .
C41 C 0.2095(5) 0.0447(3) 0.2131(2) 0.0308(11) Uani 1 1 d . . . . .
H41A H 0.273109 0.011413 0.198080 0.037 Uiso 1 1 calc R U . . .
H41B H 0.241551 0.098754 0.212930 0.037 Uiso 1 1 calc R U . . .
C42 C 0.0748(5) 0.0382(4) 0.1720(2) 0.0364(12) Uani 1 1 d . . . . .
H42A H 0.017488 0.080749 0.180267 0.044 Uiso 1 1 calc R U . . .
H42B H 0.032274 -0.011361 0.179180 0.044 Uiso 1 1 calc R U . . .
C43 C 0.0869(5) 0.0420(4) 0.1078(2) 0.0367(12) Uani 1 1 d . . . . .
H43A H 0.134541 -0.004240 0.098153 0.044 Uiso 1 1 calc R U . . .
H43B H 0.139530 0.088266 0.101745 0.044 Uiso 1 1 calc R U . . .
C44 C -0.0496(6) 0.0457(4) 0.0666(2) 0.0504(15) Uani 1 1 d . . . . .
H44A H -0.038520 0.048532 0.025750 0.076 Uiso 1 1 calc R U . . .
H44B H -0.096536 0.091704 0.075856 0.076 Uiso 1 1 calc R U . . .
H44C H -0.100965 -0.000697 0.071823 0.076 Uiso 1 1 calc R U . . .
C45 C 0.3454(5) 0.0307(3) 0.3142(2) 0.0337(11) Uani 1 1 d . . . . .
H45A H 0.339950 0.017152 0.355017 0.040 Uiso 1 1 calc R U . . .
H45B H 0.404277 -0.007617 0.301019 0.040 Uiso 1 1 calc R U . . .
C46 C 0.4110(5) 0.1097(3) 0.3152(2) 0.0324(12) Uani 1 1 d . . . . .
H46A H 0.452100 0.115462 0.280466 0.039 Uiso 1 1 calc R U . . .
H46B H 0.343590 0.150640 0.313579 0.039 Uiso 1 1 calc R U . . .
C47 C 0.5162(5) 0.1183(3) 0.3710(2) 0.0393(12) Uani 1 1 d . . . . .
H47A H 0.571514 0.071172 0.376959 0.047 Uiso 1 1 calc R U . . .
H47B H 0.472845 0.123602 0.405077 0.047 Uiso 1 1 calc R U . . .
C48 C 0.6060(6) 0.1900(4) 0.3679(3) 0.0515(17) Uani 1 1 d . . . . .
H48A H 0.661775 0.199835 0.406807 0.077 Uiso 1 1 calc R U . . .
H48B H 0.550422 0.235186 0.355385 0.077 Uiso 1 1 calc R U . . .
H48C H 0.662549 0.180223 0.339552 0.077 Uiso 1 1 calc R U . . .
C49 C 0.1076(5) 0.0725(3) 0.2974(2) 0.0343(12) Uani 1 1 d . . . . .
H49A H 0.017931 0.060409 0.274166 0.041 Uiso 1 1 calc R U . . .
H49B H 0.127421 0.127135 0.289481 0.041 Uiso 1 1 calc R U . . .
C50 C 0.1044(5) 0.0649(3) 0.3625(2) 0.0353(12) Uani 1 1 d . . . . .
H50A H 0.112155 0.009737 0.374111 0.042 Uiso 1 1 calc R U . . .
H50B H 0.180412 0.093378 0.386398 0.042 Uiso 1 1 calc R U . . .
C51 C -0.0236(6) 0.0970(4) 0.3739(3) 0.0423(14) Uani 1 1 d . . . . .
H51A H -0.099157 0.070943 0.347654 0.051 Uiso 1 1 calc R U . . .
H51B H -0.028090 0.152839 0.364505 0.051 Uiso 1 1 calc R U . . .
C52 C -0.0358(8) 0.0857(5) 0.4375(3) 0.0575(19) Uani 1 1 d . . . . .
H52A H -0.122206 0.104633 0.442655 0.086 Uiso 1 1 calc R U . . .
H52B H 0.035041 0.114641 0.463503 0.086 Uiso 1 1 calc R U . . .
H52C H -0.028112 0.030618 0.447449 0.086 Uiso 1 1 calc R U . . .
N2A N 0.1919(8) 0.4767(5) 0.7709(3) 0.0338(8) Uani 0.811(4) 1 d D U P A 1
C53A C 0.3010(6) 0.4175(4) 0.7769(3) 0.0329(9) Uani 0.811(4) 1 d D U P A 1
H53A H 0.347836 0.424480 0.744112 0.040 Uiso 0.811(4) 1 calc R U P A 1
H53B H 0.260215 0.365269 0.773013 0.040 Uiso 0.811(4) 1 calc R U P A 1
C54A C 0.4022(6) 0.4215(4) 0.8346(3) 0.0339(11) Uani 0.811(4) 1 d D U P A 1
H54A H 0.358402 0.412248 0.868143 0.041 Uiso 0.811(4) 1 calc R U P A 1
H54B H 0.444989 0.473187 0.839484 0.041 Uiso 0.811(4) 1 calc R U P A 1
C55A C 0.5062(7) 0.3589(4) 0.8326(4) 0.0360(13) Uani 0.811(4) 1 d D U P A 1
H55A H 0.462311 0.307704 0.825218 0.043 Uiso 0.811(4) 1 calc R U P A 1
H55B H 0.553068 0.369894 0.800288 0.043 Uiso 0.811(4) 1 calc R U P A 1
C56A C 0.6053(7) 0.3582(5) 0.8914(3) 0.0382(14) Uani 0.811(4) 1 d D U P A 1
H56A H 0.677114 0.322096 0.889246 0.057 Uiso 0.811(4) 1 calc R U P A 1
H56B H 0.560040 0.341734 0.922629 0.057 Uiso 0.811(4) 1 calc R U P A 1
H56C H 0.642245 0.410237 0.900197 0.057 Uiso 0.811(4) 1 calc R U P A 1
C57A C 0.2562(6) 0.5575(4) 0.7698(3) 0.0321(9) Uani 0.811(4) 1 d D U P A 1
H57A H 0.313932 0.567171 0.808808 0.039 Uiso 0.811(4) 1 calc R U P A 1
H57B H 0.314024 0.556448 0.740622 0.039 Uiso 0.811(4) 1 calc R U P A 1
C58A C 0.1640(6) 0.6239(4) 0.7555(3) 0.0337(10) Uani 0.811(4) 1 d D U P A 1
H58A H 0.093087 0.619464 0.778377 0.040 Uiso 0.811(4) 1 calc R U P A 1
H58B H 0.121783 0.622338 0.713215 0.040 Uiso 0.811(4) 1 calc R U P A 1
C59A C 0.2367(7) 0.7010(5) 0.7697(4) 0.0390(14) Uani 0.811(4) 1 d D U P A 1
H59A H 0.285715 0.699975 0.811112 0.047 Uiso 0.811(4) 1 calc R U P A 1
H59B H 0.302726 0.706641 0.744449 0.047 Uiso 0.811(4) 1 calc R U P A 1
C60A C 0.1492(10) 0.7690(6) 0.7613(4) 0.0449(19) Uani 0.811(4) 1 d D U P A 1
H60A H 0.202426 0.815973 0.772005 0.067 Uiso 0.811(4) 1 calc R U P A 1
H60B H 0.083708 0.764189 0.786306 0.067 Uiso 0.811(4) 1 calc R U P A 1
H60C H 0.103360 0.772015 0.719987 0.067 Uiso 0.811(4) 1 calc R U P A 1
C61A C 0.0915(6) 0.4615(4) 0.7137(3) 0.0407(10) Uani 0.811(4) 1 d D U P A 1
H61A H 0.055011 0.408669 0.715644 0.049 Uiso 0.811(4) 1 calc R U P A 1
H61B H 0.017237 0.498050 0.711746 0.049 Uiso 0.811(4) 1 calc R U P A 1
C62A C 0.1408(8) 0.4681(5) 0.6573(3) 0.0509(12) Uani 0.811(4) 1 d D U P A 1
H62A H 0.216155 0.432522 0.658454 0.061 Uiso 0.811(4) 1 calc R U P A 1
H62B H 0.172963 0.521523 0.653214 0.061 Uiso 0.811(4) 1 calc R U P A 1
C63A C 0.0303(10) 0.4484(6) 0.6043(4) 0.0622(15) Uani 0.811(4) 1 d D U P A 1
H63A H 0.070914 0.448962 0.569211 0.075 Uiso 0.811(4) 1 calc R U P A 1
H63B H 0.002915 0.394297 0.609518 0.075 Uiso 0.811(4) 1 calc R U P A 1
C64A C -0.0763(11) 0.4884(7) 0.5914(5) 0.088(2) Uani 0.811(4) 1 d D U P A 1
H64A H -0.117736 0.480523 0.549929 0.132 Uiso 0.811(4) 1 calc R U P A 1
H64B H -0.054601 0.543319 0.598449 0.132 Uiso 0.811(4) 1 calc R U P A 1
H64C H -0.137896 0.471915 0.616121 0.132 Uiso 0.811(4) 1 calc R U P A 1
C65A C 0.1191(6) 0.4732(4) 0.8213(3) 0.0358(10) Uani 0.811(4) 1 d D U P A 1
H65A H 0.042661 0.508756 0.812415 0.043 Uiso 0.811(4) 1 calc R U P A 1
H65B H 0.179460 0.492682 0.857225 0.043 Uiso 0.811(4) 1 calc R U P A 1
C66A C 0.0678(7) 0.3928(4) 0.8347(3) 0.0429(11) Uani 0.811(4) 1 d D U P A 1
H66A H 0.035600 0.364980 0.797160 0.051 Uiso 0.811(4) 1 calc R U P A 1
H66B H 0.142281 0.362922 0.857825 0.051 Uiso 0.811(4) 1 calc R U P A 1
C67A C -0.0406(8) 0.3959(5) 0.8676(4) 0.0442(13) Uani 0.811(4) 1 d D U P A 1
H67A H -0.063216 0.342081 0.876438 0.053 Uiso 0.811(4) 1 calc R U P A 1
H67B H -0.119441 0.417735 0.841072 0.053 Uiso 0.811(4) 1 calc R U P A 1
C68A C -0.0182(9) 0.4409(6) 0.9243(4) 0.0545(18) Uani 0.811(4) 1 d D U P A 1
H68A H -0.100554 0.442052 0.939116 0.082 Uiso 0.811(4) 1 calc R U P A 1
H68B H 0.009048 0.493903 0.917220 0.082 Uiso 0.811(4) 1 calc R U P A 1
H68C H 0.051576 0.416130 0.953335 0.082 Uiso 0.811(4) 1 calc R U P A 1
N2B N 0.202(3) 0.4834(18) 0.7717(13) 0.0354(10) Uani 0.189(4) 1 d D U P A 2
C53B C 0.338(2) 0.4722(16) 0.8114(13) 0.0340(12) Uani 0.189(4) 1 d D U P A 2
H53C H 0.403862 0.497527 0.791975 0.041 Uiso 0.189(4) 1 calc R U P A 2
H53D H 0.338526 0.500885 0.848308 0.041 Uiso 0.189(4) 1 calc R U P A 2
C54B C 0.385(3) 0.3935(17) 0.8275(16) 0.0347(14) Uani 0.189(4) 1 d D U P A 2
H54C H 0.341613 0.358191 0.795690 0.042 Uiso 0.189(4) 1 calc R U P A 2
H54D H 0.353021 0.378664 0.863370 0.042 Uiso 0.189(4) 1 calc R U P A 2
C55B C 0.529(3) 0.3782(19) 0.8387(17) 0.0358(16) Uani 0.189(4) 1 d D U P A 2
H55C H 0.551067 0.365202 0.800351 0.043 Uiso 0.189(4) 1 calc R U P A 2
H55D H 0.574758 0.427714 0.851633 0.043 Uiso 0.189(4) 1 calc R U P A 2
C56B C 0.590(3) 0.319(2) 0.8807(15) 0.040(3) Uani 0.189(4) 1 d D U P A 2
H56D H 0.686538 0.318601 0.882964 0.060 Uiso 0.189(4) 1 calc R U P A 2
H56E H 0.553249 0.267985 0.867599 0.060 Uiso 0.189(4) 1 calc R U P A 2
H56F H 0.572588 0.330277 0.919679 0.060 Uiso 0.189(4) 1 calc R U P A 2
C57B C 0.174(3) 0.5730(15) 0.7736(13) 0.0344(13) Uani 0.189(4) 1 d D U P A 2
H57C H 0.078459 0.581536 0.756486 0.041 Uiso 0.189(4) 1 calc R U P A 2
H57D H 0.189535 0.589546 0.815267 0.041 Uiso 0.189(4) 1 calc R U P A 2
C58B C 0.253(3) 0.6228(15) 0.7425(13) 0.0357(14) Uani 0.189(4) 1 d D U P A 2
H58C H 0.207516 0.625453 0.700624 0.043 Uiso 0.189(4) 1 calc R U P A 2
H58D H 0.339887 0.598224 0.744309 0.043 Uiso 0.189(4) 1 calc R U P A 2
C59B C 0.276(3) 0.7045(17) 0.7661(18) 0.0371(16) Uani 0.189(4) 1 d D U P A 2
H59C H 0.295459 0.702183 0.809588 0.044 Uiso 0.189(4) 1 calc R U P A 2
H59D H 0.355532 0.725588 0.753910 0.044 Uiso 0.189(4) 1 calc R U P A 2
C60B C 0.165(4) 0.759(3) 0.747(2) 0.041(3) Uani 0.189(4) 1 d D U P A 2
H60D H 0.182682 0.806959 0.770180 0.062 Uiso 0.189(4) 1 calc R U P A 2
H60E H 0.082117 0.735720 0.753238 0.062 Uiso 0.189(4) 1 calc R U P A 2
H60F H 0.157018 0.771143 0.705263 0.062 Uiso 0.189(4) 1 calc R U P A 2
C61B C 0.203(3) 0.460(2) 0.7101(11) 0.0407(12) Uani 0.189(4) 1 d D U P A 2
H61C H 0.238378 0.407156 0.710903 0.049 Uiso 0.189(4) 1 calc R U P A 2
H61D H 0.265947 0.494727 0.695403 0.049 Uiso 0.189(4) 1 calc R U P A 2
C62B C 0.074(3) 0.462(2) 0.6668(12) 0.0499(15) Uani 0.189(4) 1 d D U P A 2
H62C H 0.029031 0.511580 0.670063 0.060 Uiso 0.189(4) 1 calc R U P A 2
H62D H 0.015970 0.419562 0.675579 0.060 Uiso 0.189(4) 1 calc R U P A 2
C63B C 0.098(4) 0.452(3) 0.6036(13) 0.0565(17) Uani 0.189(4) 1 d D U P A 2
H63C H 0.174784 0.486873 0.603137 0.068 Uiso 0.189(4) 1 calc R U P A 2
H63D H 0.134034 0.399137 0.603846 0.068 Uiso 0.189(4) 1 calc R U P A 2
C64B C 0.027(4) 0.459(2) 0.5506(14) 0.063(3) Uani 0.189(4) 1 d D U P A 2
H64D H 0.050675 0.417937 0.525544 0.095 Uiso 0.189(4) 1 calc R U P A 2
H64E H 0.043932 0.509475 0.534526 0.095 Uiso 0.189(4) 1 calc R U P A 2
H64F H -0.067284 0.454305 0.551866 0.095 Uiso 0.189(4) 1 calc R U P A 2
C65B C 0.102(3) 0.4408(19) 0.7975(12) 0.0385(12) Uani 0.189(4) 1 d D U P A 2
H65C H 0.113672 0.385061 0.790328 0.046 Uiso 0.189(4) 1 calc R U P A 2
H65D H 0.013678 0.455345 0.774890 0.046 Uiso 0.189(4) 1 calc R U P A 2
C66B C 0.101(3) 0.4502(19) 0.8614(12) 0.0414(14) Uani 0.189(4) 1 d D U P A 2
H66C H 0.193731 0.457517 0.882329 0.050 Uiso 0.189(4) 1 calc R U P A 2
H66D H 0.054290 0.499377 0.865356 0.050 Uiso 0.189(4) 1 calc R U P A 2
C67B C 0.041(3) 0.3909(17) 0.8945(13) 0.0449(16) Uani 0.189(4) 1 d D U P A 2
H67C H -0.021483 0.360628 0.864843 0.054 Uiso 0.189(4) 1 calc R U P A 2
H67D H 0.114184 0.355309 0.911476 0.054 Uiso 0.189(4) 1 calc R U P A 2
C68B C -0.025(4) 0.407(2) 0.9394(16) 0.050(3) Uani 0.189(4) 1 d D U P A 2
H68D H -0.072287 0.360720 0.948239 0.075 Uiso 0.189(4) 1 calc R U P A 2
H68E H -0.088391 0.448825 0.927040 0.075 Uiso 0.189(4) 1 calc R U P A 2
H68F H 0.039420 0.423202 0.974663 0.075 Uiso 0.189(4) 1 calc R U P A 2

loop_
_atom_site_aniso_label
_atom_site_aniso_U_11
_atom_site_aniso_U_22
_atom_site_aniso_U_33
_atom_site_aniso_U_23
_atom_site_aniso_U_13
_atom_site_aniso_U_12
Cl1 0.0422(8) 0.0479(9) 0.0624(10) 0.0135(8) 0.0101(7) -0.0116(7)
Cl2 0.0383(8) 0.0288(7) 0.0743(11) -0.0059(8) 0.0148(7) -0.0024(6)
Cl3 0.0228(6) 0.0660(10) 0.0366(7) 0.0013(7) -0.0015(5) -0.0078(6)
P1 0.0171(6) 0.0272(7) 0.0208(6) -0.0003(5) 0.0028(5) 0.0028(5)
C1 0.019(2) 0.036(3) 0.020(2) -0.004(2) 0.0053(19) -0.002(2)
C2 0.023(2) 0.034(3) 0.026(3) 0.001(2) 0.007(2) -0.004(2)
C3 0.034(3) 0.042(3) 0.023(3) 0.000(2) 0.002(2) -0.004(2)
C4 0.021(3) 0.054(4) 0.035(3) -0.003(3) 0.011(2) -0.013(3)
C5 0.022(3) 0.058(4) 0.041(3) -0.007(3) 0.008(2) 0.006(3)
C6 0.017(2) 0.040(3) 0.035(3) -0.007(2) 0.005(2) 0.003(2)
C7 0.023(2) 0.028(3) 0.021(2) 0.001(2) 0.0045(19) 0.005(2)
C8 0.023(2) 0.028(3) 0.023(2) 0.005(2) 0.004(2) 0.001(2)
C9 0.021(2) 0.033(3) 0.030(3) 0.002(2) 0.003(2) -0.002(2)
C10 0.032(3) 0.038(3) 0.025(3) -0.004(2) -0.003(2) 0.004(2)
C11 0.045(3) 0.042(3) 0.021(3) -0.003(2) 0.010(2) 0.007(3)
C12 0.029(3) 0.036(3) 0.026(3) -0.001(2) 0.007(2) 0.009(2)
C13 0.024(2) 0.027(3) 0.028(3) 0.002(2) 0.010(2) 0.001(2)
C14 0.017(2) 0.030(3) 0.036(3) 0.005(2) 0.010(2) 0.002(2)
C15 0.028(3) 0.023(3) 0.050(3) 0.003(2) 0.020(3) 0.000(2)
C16 0.040(3) 0.035(3) 0.046(3) 0.012(3) 0.017(3) 0.017(3)
C17 0.050(4) 0.047(4) 0.026(3) 0.007(3) 0.001(3) 0.018(3)
C18 0.029(3) 0.046(3) 0.025(3) 0.002(2) 0.004(2) 0.012(3)
B1 0.020(3) 0.026(3) 0.022(3) 0.000(2) 0.004(2) -0.003(2)
B2 0.024(3) 0.034(3) 0.025(3) -0.008(2) 0.006(2) -0.006(2)
B3 0.024(3) 0.035(3) 0.023(3) -0.001(3) 0.005(2) 0.005(2)
B4 0.016(3) 0.033(3) 0.027(3) -0.005(2) 0.007(2) 0.000(2)
B5 0.034(3) 0.031(3) 0.021(3) -0.001(2) 0.000(2) 0.006(3)
B6 0.039(3) 0.026(3) 0.039(3) -0.007(3) 0.011(3) 0.000(3)
B7 0.024(3) 0.053(4) 0.026(3) -0.015(3) 0.003(2) 0.000(3)
B8 0.027(3) 0.041(4) 0.024(3) 0.000(3) 0.007(2) 0.006(3)
B9 0.019(3) 0.038(3) 0.033(3) -0.002(3) 0.007(2) 0.008(2)
B10 0.024(3) 0.046(4) 0.033(3) -0.006(3) 0.006(3) 0.002(3)
Cl4 0.0553(10) 0.0586(10) 0.0523(9) -0.0014(8) 0.0153(8) 0.0274(8)
Cl5 0.0611(10) 0.0316(8) 0.0652(11) 0.0005(8) 0.0171(8) 0.0039(7)
Cl6 0.0225(7) 0.0928(13) 0.0390(8) 0.0051(8) -0.0010(6) 0.0085(8)
P2 0.0207(6) 0.0289(7) 0.0189(6) 0.0008(6) 0.0016(5) 0.0013(6)
C19 0.027(3) 0.041(3) 0.021(2) 0.006(2) 0.004(2) 0.006(2)
C20 0.026(3) 0.040(3) 0.025(3) 0.003(2) 0.005(2) 0.003(2)
C21 0.038(3) 0.053(4) 0.026(3) 0.005(3) 0.011(2) 0.018(3)
C22 0.027(3) 0.075(5) 0.029(3) 0.002(3) 0.005(2) 0.014(3)
C23 0.019(3) 0.080(5) 0.036(3) 0.000(3) 0.006(2) -0.003(3)
C24 0.033(3) 0.052(4) 0.024(3) 0.000(3) 0.006(2) -0.008(3)
C25 0.021(2) 0.032(3) 0.022(2) -0.003(2) 0.0037(19) -0.009(2)
C26 0.037(3) 0.033(3) 0.021(3) -0.003(2) 0.009(2) -0.006(2)
C27 0.039(3) 0.035(3) 0.038(3) 0.001(3) 0.016(3) -0.001(3)
C28 0.076(5) 0.038(3) 0.030(3) -0.011(3) 0.022(3) -0.020(3)
C29 0.052(4) 0.052(4) 0.029(3) -0.013(3) 0.006(3) -0.024(3)
C30 0.043(3) 0.042(3) 0.023(3) 0.000(2) 0.004(2) -0.009(3)
C31 0.024(2) 0.026(3) 0.018(2) 0.001(2) 0.0006(19) -0.002(2)
C32 0.029(3) 0.036(3) 0.023(2) 0.002(2) 0.007(2) 0.002(2)
C33 0.025(3) 0.040(3) 0.027(3) 0.001(2) 0.000(2) 0.005(2)
C34 0.036(3) 0.042(3) 0.019(2) 0.002(2) -0.001(2) 0.003(2)
C35 0.026(3) 0.047(3) 0.022(2) -0.001(2) 0.007(2) -0.003(2)
C36 0.024(2) 0.038(3) 0.022(2) -0.001(2) 0.003(2) 0.002(2)
B11 0.017(3) 0.031(3) 0.021(3) 0.000(2) 0.000(2) -0.001(2)
B12 0.025(3) 0.032(3) 0.021(3) -0.003(2) 0.005(2) 0.003(2)
B13 0.019(3) 0.037(3) 0.028(3) 0.007(3) 0.007(2) 0.006(2)
B14 0.029(3) 0.039(4) 0.025(3) -0.002(3) 0.007(2) -0.006(3)
B15 0.025(3) 0.040(4) 0.026(3) 0.007(3) 0.002(2) 0.005(3)
B16 0.031(3) 0.041(4) 0.019(3) 0.004(3) 0.002(2) 0.002(3)
B17 0.043(4) 0.032(3) 0.038(4) 0.006(3) 0.015(3) 0.006(3)
B18 0.031(3) 0.046(4) 0.023(3) 0.005(3) 0.004(2) -0.006(3)
B19 0.031(3) 0.040(4) 0.026(3) 0.002(3) 0.011(2) 0.008(3)
B20 0.035(3) 0.037(4) 0.023(3) 0.005(3) 0.004(3) -0.001(3)
N1 0.0183(19) 0.034(2) 0.031(2) 0.0067(18) 0.0081(16) 0.0057(17)
C37 0.031(3) 0.040(3) 0.031(3) 0.005(2) 0.007(2) -0.001(2)
C38 0.030(3) 0.042(3) 0.032(3) 0.002(2) 0.004(2) 0.003(2)
C39 0.040(3) 0.040(3) 0.054(4) 0.003(3) 0.010(3) 0.007(3)
C40 0.055(4) 0.036(3) 0.057(4) -0.003(3) 0.002(3) 0.008(3)
C41 0.024(2) 0.041(3) 0.028(2) 0.008(2) 0.0087(19) 0.003(2)
C42 0.027(3) 0.048(3) 0.035(3) 0.007(2) 0.007(2) 0.007(2)
C43 0.033(3) 0.045(3) 0.032(3) 0.004(2) 0.005(2) 0.009(2)
C44 0.053(4) 0.061(4) 0.031(3) 0.004(3) -0.003(3) 0.011(3)
C45 0.023(2) 0.041(3) 0.034(3) 0.003(2) -0.002(2) 0.001(2)
C46 0.026(3) 0.036(3) 0.035(3) 0.002(2) 0.006(2) 0.000(2)
C47 0.031(3) 0.045(3) 0.040(3) -0.003(3) 0.002(2) -0.005(2)
C48 0.028(3) 0.067(4) 0.058(4) -0.010(3) 0.006(3) -0.013(3)
C49 0.027(3) 0.046(3) 0.032(3) 0.001(2) 0.010(2) 0.010(2)
C50 0.032(3) 0.046(3) 0.029(3) -0.003(2) 0.008(2) 0.001(2)
C51 0.046(3) 0.045(3) 0.039(3) -0.002(3) 0.015(3) 0.004(3)
C52 0.061(4) 0.073(5) 0.043(4) 0.001(3) 0.021(3) 0.018(4)
N2A 0.0268(16) 0.0361(17) 0.0380(16) -0.0055(14) 0.0057(14) 0.0041(14)
C53A 0.0258(17) 0.0357(19) 0.0373(18) -0.0048(17) 0.0064(16) 0.0045(16)
C54A 0.0272(19) 0.037(2) 0.037(2) -0.003(2) 0.0063(18) 0.0012(19)
C55A 0.031(2) 0.039(3) 0.038(2) 0.000(2) 0.005(2) 0.001(2)
C56A 0.038(3) 0.043(3) 0.034(3) -0.001(3) 0.008(2) 0.003(3)
C57A 0.0240(18) 0.0355(19) 0.0366(18) -0.0026(16) 0.0055(16) 0.0017(17)
C58A 0.025(2) 0.036(2) 0.040(2) 0.0005(19) 0.0045(18) 0.0025(19)
C59A 0.028(3) 0.039(2) 0.047(2) 0.001(2) 0.003(2) 0.004(2)
C60A 0.032(3) 0.044(4) 0.057(4) -0.002(3) 0.005(3) 0.008(3)
C61A 0.0331(19) 0.0412(19) 0.0437(19) -0.0050(18) -0.0018(18) 0.0033(17)
C62A 0.045(2) 0.054(2) 0.048(2) -0.007(2) -0.004(2) 0.008(2)
C63A 0.057(3) 0.063(3) 0.057(3) -0.005(3) -0.010(3) 0.004(3)
C64A 0.077(4) 0.090(5) 0.083(4) 0.000(4) -0.014(4) 0.002(4)
C65A 0.0293(19) 0.037(2) 0.043(2) -0.0029(18) 0.0121(17) 0.0022(18)
C66A 0.036(2) 0.043(2) 0.050(2) 0.003(2) 0.0105(19) 0.0001(19)
C67A 0.036(2) 0.045(3) 0.053(3) 0.006(2) 0.012(2) -0.001(2)
C68A 0.042(3) 0.065(4) 0.058(4) 0.009(3) 0.015(3) -0.011(3)
N2B 0.0284(17) 0.0376(18) 0.0396(18) -0.0042(17) 0.0053(16) 0.0033(17)
C53B 0.027(2) 0.037(2) 0.038(2) -0.004(2) 0.0058(19) 0.003(2)
C54B 0.029(2) 0.037(3) 0.038(2) -0.003(2) 0.006(2) 0.002(2)
C55B 0.031(3) 0.038(3) 0.038(3) -0.001(3) 0.006(3) 0.001(3)
C56B 0.036(5) 0.043(5) 0.039(5) 0.003(5) 0.006(5) 0.002(5)
C57B 0.027(2) 0.037(2) 0.039(2) -0.003(2) 0.005(2) 0.003(2)
C58B 0.027(2) 0.037(2) 0.042(2) -0.001(2) 0.004(2) 0.003(2)
C59B 0.027(3) 0.038(3) 0.045(3) 0.001(3) 0.005(3) 0.003(3)
C60B 0.032(5) 0.042(5) 0.050(5) -0.001(5) 0.006(5) 0.006(5)
C61B 0.034(2) 0.043(2) 0.043(2) -0.006(2) 0.002(2) 0.004(2)
C62B 0.044(3) 0.052(3) 0.049(2) -0.006(2) -0.004(2) 0.005(3)
C63B 0.050(3) 0.059(3) 0.053(3) -0.006(3) -0.007(3) 0.006(3)
C64B 0.059(5) 0.065(5) 0.056(5) -0.007(5) -0.012(5) 0.006(5)
C65B 0.031(2) 0.040(2) 0.044(2) -0.002(2) 0.007(2) 0.002(2)
C66B 0.035(2) 0.042(3) 0.048(3) 0.001(2) 0.010(2) 0.001(2)
C67B 0.037(3) 0.046(3) 0.053(3) 0.004(3) 0.011(3) -0.001(3)
C68B 0.042(5) 0.052(5) 0.056(5) 0.008(5) 0.011(5) -0.007(5)

loop_
_atom_type_symbol
_atom_type_description
_atom_type_scat_dispersion_real
_atom_type_scat_dispersion_imag
_atom_type_scat_source
C C 0.0033 0.0016 'International Tables Vol C Tables 4.2.6.8 and 6.1.1.4'
H H 0.0000 0.0000 'International Tables Vol C Tables 4.2.6.8 and 6.1.1.4'
B B 0.0013 0.0007 'International Tables Vol C Tables 4.2.6.8 and 6.1.1.4'
Cl Cl 0.1484 0.1585 'International Tables Vol C Tables 4.2.6.8 and 6.1.1.4'
N N 0.0061 0.0033 'International Tables Vol C Tables 4.2.6.8 and 6.1.1.4'
P P 0.1023 0.0942 'International Tables Vol C Tables 4.2.6.8 and 6.1.1.4'

loop_
_geom_angle_atom_site_label_1
_geom_angle_atom_site_label_2
_geom_angle_atom_site_label_3
_geom_angle
_geom_angle_site_symmetry_1
_geom_angle_site_symmetry_3
_geom_angle_publ_flag
C13 P1 C7 105.6(2) . . ?
C13 P1 C1 106.4(2) . . ?
C7 P1 C1 106.5(2) . . ?
C13 P1 B1 112.0(3) . . ?
C7 P1 B1 114.2(2) . . ?
C1 P1 B1 111.6(2) . . ?
C6 C1 C2 119.9(5) . . ?
C6 C1 P1 122.2(4) . . ?
C2 C1 P1 117.9(4) . . ?
C1 C2 C3 119.4(5) . . ?
C1 C2 H2 120.3 . . ?
C3 C2 H2 120.3 . . ?
C4 C3 C2 121.3(6) . . ?
C4 C3 Cl1 118.4(5) . . ?
C2 C3 Cl1 120.3(5) . . ?
C3 C4 C5 118.2(5) . . ?
C3 C4 H4 120.9 . . ?
C5 C4 H4 120.9 . . ?
C4 C5 C6 122.3(5) . . ?
C4 C5 H5 118.8 . . ?
C6 C5 H5 118.8 . . ?
C1 C6 C5 118.8(6) . . ?
C1 C6 H6 120.6 . . ?
C5 C6 H6 120.6 . . ?
C12 C7 C8 119.7(5) . . ?
C12 C7 P1 121.8(4) . . ?
C8 C7 P1 118.3(4) . . ?
C9 C8 C7 119.0(5) . . ?
C9 C8 H8 120.5 . . ?
C7 C8 H8 120.5 . . ?
C10 C9 C8 121.3(5) . . ?
C10 C9 Cl3 119.4(4) . . ?
C8 C9 Cl3 119.2(4) . . ?
C9 C10 C11 119.0(5) . . ?
C9 C10 H10 120.5 . . ?
C11 C10 H10 120.5 . . ?
C12 C11 C10 120.4(5) . . ?
C12 C11 H11 119.8 . . ?
C10 C11 H11 119.8 . . ?
C11 C12 C7 120.5(5) . . ?
C11 C12 H12 119.7 . . ?
C7 C12 H12 119.7 . . ?
C18 C13 C14 119.4(5) . . ?
C18 C13 P1 118.7(4) . . ?
C14 C13 P1 121.8(4) . . ?
C15 C14 C13 118.7(5) . . ?
C15 C14 H14 120.6 . . ?
C13 C14 H14 120.6 . . ?
C16 C15 C14 121.6(6) . . ?
C16 C15 Cl2 120.6(5) . . ?
C14 C15 Cl2 117.8(4) . . ?
C15 C16 C17 119.5(5) . . ?
C15 C16 H16 120.2 . . ?
C17 C16 H16 120.2 . . ?
C16 C17 C18 119.9(5) . . ?
C16 C17 H17 120.1 . . ?
C18 C17 H17 120.1 . . ?
C17 C18 C13 120.8(6) . . ?
C17 C18 H18 119.6 . . ?
C13 C18 H18 119.6 . . ?
B5 B1 B4 67.5(4) . . ?
B5 B1 B2 66.6(4) . . ?
B4 B1 B2 101.8(4) . . ?
B5 B1 B3 102.0(4) . . ?
B4 B1 B3 65.9(4) . . ?
B2 B1 B3 66.5(4) . . ?
B5 B1 P1 131.4(4) . . ?
B4 B1 P1 132.3(4) . . ?
B2 B1 P1 125.8(4) . . ?
B3 B1 P1 126.4(4) . . ?
B1 B2 B6 111.3(4) . . ?
B1 B2 B7 110.8(5) . . ?
B6 B2 B7 60.9(4) . . ?
B1 B2 B5 56.2(3) . . ?
B6 B2 B5 60.1(3) . . ?
B7 B2 B5 102.3(4) . . ?
B1 B2 B3 57.1(3) . . ?
B6 B2 B3 101.8(4) . . ?
B7 B2 B3 58.6(4) . . ?
B5 B2 B3 90.1(4) . . ?
B1 B2 H2B 119.3 . . ?
B6 B2 H2B 120.3 . . ?
B7 B2 H2B 120.7 . . ?
B5 B2 H2B 130.9 . . ?
B3 B2 H2B 131.1 . . ?
B1 B3 B7 110.5(5) . . ?
B1 B3 B8 111.1(4) . . ?
B7 B3 B8 61.5(4) . . ?
B1 B3 B4 56.7(3) . . ?
B7 B3 B4 102.0(4) . . ?
B8 B3 B4 59.4(3) . . ?
B1 B3 B2 56.4(3) . . ?
B7 B3 B2 59.1(4) . . ?
B8 B3 B2 102.4(4) . . ?
B4 B3 B2 90.0(4) . . ?
B1 B3 H3B 119.6 . . ?
B7 B3 H3B 120.6 . . ?
B8 B3 H3B 120.2 . . ?
B4 B3 H3B 131.0 . . ?
B2 B3 H3B 131.1 . . ?
B1 B4 B9 110.1(4) . . ?
B1 B4 B8 111.8(4) . . ?
B9 B4 B8 61.0(3) . . ?
B1 B4 B3 57.4(3) . . ?
B9 B4 B3 101.4(4) . . ?
B8 B4 B3 59.3(3) . . ?
B1 B4 B5 55.8(3) . . ?
B9 B4 B5 59.3(3) . . ?
B8 B4 B5 102.5(4) . . ?
B3 B4 B5 89.9(4) . . ?
B1 B4 H4B 119.4 . . ?
B9 B4 H4B 121.0 . . ?
B8 B4 H4B 119.9 . . ?
B3 B4 H4B 131.1 . . ?
B5 B4 H4B 131.2 . . ?
B1 B5 B9 110.7(4) . . ?
B1 B5 B6 110.8(4) . . ?
B9 B5 B6 60.6(4) . . ?
B1 B5 B2 57.2(3) . . ?
B9 B5 B2 101.2(4) . . ?
B6 B5 B2 58.6(3) . . ?
B1 B5 B4 56.8(3) . . ?
B9 B5 B4 58.9(3) . . ?
B6 B5 B4 101.3(4) . . ?
B2 B5 B4 90.0(4) . . ?
B1 B5 H5B 119.2 . . ?
B9 B5 H5B 121.0 . . ?
B6 B5 H5B 120.9 . . ?
B2 B5 H5B 131.1 . . ?
B4 B5 H5B 131.4 . . ?
B10 B6 B2 112.5(5) . . ?
B10 B6 B5 112.3(5) . . ?
B2 B6 B5 61.3(3) . . ?
B10 B6 B7 57.1(4) . . ?
B2 B6 B7 59.8(3) . . ?
B5 B6 B7 102.3(4) . . ?
B10 B6 B9 57.1(4) . . ?
B2 B6 B9 102.3(4) . . ?
B5 B6 B9 59.6(3) . . ?
B7 B6 B9 89.5(4) . . ?
B10 B6 H6B 118.3 . . ?
B2 B6 H6B 119.9 . . ?
B5 B6 H6B 119.9 . . ?
B7 B6 H6B 131.4 . . ?
B9 B6 H6B 131.2 . . ?
B10 B7 B3 112.8(5) . . ?
B10 B7 B2 112.6(5) . . ?
B3 B7 B2 62.3(3) . . ?
B10 B7 B6 57.7(4) . . ?
B3 B7 B6 103.3(4) . . ?
B2 B7 B6 59.3(4) . . ?
B10 B7 B8 57.5(4) . . ?
B3 B7 B8 59.7(3) . . ?
B2 B7 B8 103.4(4) . . ?
B6 B7 B8 91.0(4) . . ?
B10 B7 H7B 118.2 . . ?
B3 B7 H7B 119.4 . . ?
B2 B7 H7B 119.4 . . ?
B6 B7 H7B 130.6 . . ?
B8 B7 H7B 130.6 . . ?
B10 B8 B3 111.1(5) . . ?
B10 B8 B4 111.9(5) . . ?
B3 B8 B4 61.3(3) . . ?
B10 B8 B9 57.0(4) . . ?
B3 B8 B9 101.6(4) . . ?
B4 B8 B9 59.5(3) . . ?
B10 B8 B7 56.6(4) . . ?
B3 B8 B7 58.8(3) . . ?
B4 B8 B7 101.5(4) . . ?
B9 B8 B7 88.8(4) . . ?
B10 B8 H8B 118.8 . . ?
B3 B8 H8B 120.6 . . ?
B4 B8 H8B 120.2 . . ?
B9 B8 H8B 131.5 . . ?
B7 B8 H8B 131.9 . . ?
B10 B9 B4 112.2(4) . . ?
B10 B9 B5 112.6(4) . . ?
B4 B9 B5 61.9(3) . . ?
B10 B9 B6 57.2(4) . . ?
B4 B9 B6 102.8(4) . . ?
B5 B9 B6 59.8(3) . . ?
B10 B9 B8 57.4(4) . . ?
B4 B9 B8 59.5(3) . . ?
B5 B9 B8 103.3(4) . . ?
B6 B9 B8 90.6(4) . . ?
B10 B9 H9B 118.4 . . ?
B4 B9 H9B 119.8 . . ?
B5 B9 H9B 119.5 . . ?
B6 B9 H9B 131.0 . . ?
B8 B9 H9B 130.5 . . ?
B7 B10 B9 99.4(4) . . ?
B7 B10 B6 65.3(4) . . ?
B9 B10 B6 65.7(4) . . ?
B7 B10 B8 65.9(4) . . ?
B9 B10 B8 65.6(4) . . ?
B6 B10 B8 100.6(5) . . ?
B7 B10 H10B 130.2 . . ?
B9 B10 H10B 130.4 . . ?
B6 B10 H10B 129.8 . . ?
B8 B10 H10B 129.5 . . ?
C19 P2 C31 106.3(2) . . ?
C19 P2 C25 105.8(3) . . ?
C31 P2 C25 105.9(2) . . ?
C19 P2 B11 111.6(3) . . ?
C31 P2 B11 114.4(2) . . ?
C25 P2 B11 112.2(3) . . ?
C20 C19 C24 120.0(5) . . ?
C20 C19 P2 116.7(4) . . ?
C24 C19 P2 123.3(5) . . ?
C21 C20 C19 117.3(6) . . ?
C21 C20 H20 121.3 . . ?
C19 C20 H20 121.3 . . ?
C22 C21 C20 122.6(6) . . ?
C22 C21 Cl4 119.8(5) . . ?
C20 C21 Cl4 117.7(5) . . ?
C21 C22 C23 120.3(6) . . ?
C21 C22 H22 119.8 . . ?
C23 C22 H22 119.8 . . ?
C24 C23 C22 119.0(6) . . ?
C24 C23 H23 120.5 . . ?
C22 C23 H23 120.5 . . ?
C23 C24 C19 120.8(6) . . ?
C23 C24 H24 119.6 . . ?
C19 C24 H24 119.6 . . ?
C26 C25 C30 120.1(5) . . ?
C26 C25 P2 121.2(4) . . ?
C30 C25 P2 118.6(4) . . ?
C25 C26 C27 118.7(5) . . ?
C25 C26 H26 120.6 . . ?
C27 C26 H26 120.6 . . ?
C28 C27 C26 122.0(6) . . ?
C28 C27 Cl5 118.7(5) . . ?
C26 C27 Cl5 119.3(5) . . ?
C29 C28 C27 119.0(6) . . ?
C29 C28 H28 120.5 . . ?
C27 C28 H28 120.5 . . ?
C28 C29 C30 120.9(6) . . ?
C28 C29 H29 119.5 . . ?
C30 C29 H29 119.5 . . ?
C29 C30 C25 119.2(6) . . ?
C29 C30 H30 120.4 . . ?
C25 C30 H30 120.4 . . ?
C32 C31 C36 120.3(4) . . ?
C32 C31 P2 118.6(4) . . ?
C36 C31 P2 120.9(4) . . ?
C33 C32 C31 118.3(5) . . ?
C33 C32 H32 120.8 . . ?
C31 C32 H32 120.8 . . ?
C32 C33 C34 122.6(5) . . ?
C32 C33 Cl6 118.4(4) . . ?
C34 C33 Cl6 119.0(4) . . ?
C35 C34 C33 119.0(5) . . ?
C35 C34 H34 120.5 . . ?
C33 C34 H34 120.5 . . ?
C34 C35 C36 120.2(5) . . ?
C34 C35 H35 119.9 . . ?
C36 C35 H35 119.9 . . ?
C35 C36 C31 119.5(5) . . ?
C35 C36 H36 120.2 . . ?
C31 C36 H36 120.2 . . ?
B12 B11 B13 65.5(4) . . ?
B12 B11 B15 66.1(4) . . ?
B13 B11 B15 100.1(4) . . ?
B12 B11 B14 100.7(4) . . ?
B13 B11 B14 66.1(4) . . ?
B15 B11 B14 65.4(4) . . ?
B12 B11 P2 127.6(4) . . ?
B13 B11 P2 126.0(4) . . ?
B15 B11 P2 133.8(4) . . ?
B14 B11 P2 131.5(4) . . ?
B11 B12 B16 111.7(5) . . ?
B11 B12 B19 111.8(4) . . ?
B16 B12 B19 60.5(3) . . ?
B11 B12 B13 57.4(3) . . ?
B16 B12 B13 59.0(3) . . ?
B19 B12 B13 101.3(4) . . ?
B11 B12 B15 57.1(3) . . ?
B16 B12 B15 101.8(4) . . ?
B19 B12 B15 59.4(3) . . ?
B13 B12 B15 89.9(4) . . ?
B11 B12 H12B 118.5 . . ?
B16 B12 H12B 120.6 . . ?
B19 B12 H12B 120.6 . . ?
B13 B12 H12B 131.3 . . ?
B15 B12 H12B 131.1 . . ?
B11 B13 B16 112.4(4) . . ?
B11 B13 B17 112.4(4) . . ?
B16 B13 B17 61.0(4) . . ?
B11 B13 B12 57.1(3) . . ?
B16 B13 B12 60.0(3) . . ?
B17 B13 B12 102.8(4) . . ?
B11 B13 B14 57.2(3) . . ?
B16 B13 B14 102.4(4) . . ?
B17 B13 B14 59.8(3) . . ?
B12 B13 B14 90.3(4) . . ?
B11 B13 H13B 118.5 . . ?
B16 B13 H13B 120.1 . . ?
B17 B13 H13B 119.6 . . ?
B12 B13 H13B 131.1 . . ?
B14 B13 H13B 130.7 . . ?
B11 B14 B18 111.9(5) . . ?
B11 B14 B17 111.3(4) . . ?
B18 B14 B17 60.6(4) . . ?
B11 B14 B15 57.1(3) . . ?
B18 B14 B15 59.8(4) . . ?
B17 B14 B15 102.0(4) . . ?
B11 B14 B13 56.7(3) . . ?
B18 B14 B13 101.4(4) . . ?
B17 B14 B13 59.1(3) . . ?
B15 B14 B13 89.6(4) . . ?
B11 B14 H14B 118.6 . . ?
B18 B14 H14B 120.4 . . ?
B17 B14 H14B 120.7 . . ?
B15 B14 H14B 130.9 . . ?
B13 B14 H14B 131.7 . . ?
B11 B15 B18 111.6(5) . . ?
B11 B15 B19 111.4(4) . . ?
B18 B15 B19 60.9(4) . . ?
B11 B15 B14 57.5(3) . . ?
B18 B15 B14 59.0(4) . . ?
B19 B15 B14 101.9(4) . . ?
B11 B15 B12 56.7(3) . . ?
B18 B15 B12 102.0(4) . . ?
B19 B15 B12 59.5(3) . . ?
B14 B15 B12 90.3(4) . . ?
B11 B15 H15B 118.9 . . ?
B18 B15 H15B 120.5 . . ?
B19 B15 H15B 120.4 . . ?
B14 B15 H15B 131.0 . . ?
B12 B15 H15B 131.0 . . ?
B20 B16 B13 112.6(4) . . ?
B20 B16 B12 112.8(4) . . ?
B13 B16 B12 61.0(3) . . ?
B20 B16 B19 57.4(4) . . ?
B13 B16 B19 102.2(4) . . ?
B12 B16 B19 59.8(3) . . ?
B20 B16 B17 57.1(4) . . ?
B13 B16 B17 60.1(4) . . ?
B12 B16 B17 102.9(4) . . ?
B19 B16 B17 90.1(4) . . ?
B20 B16 H16B 118.1 . . ?
B13 B16 H16B 120.0 . . ?
B12 B16 H16B 119.6 . . ?
B19 B16 H16B 131.0 . . ?
B17 B16 H16B 131.0 . . ?
B20 B17 B13 112.2(5) . . ?
B20 B17 B14 112.2(5) . . ?
B13 B17 B14 61.0(3) . . ?
B20 B17 B18 57.7(4) . . ?
B13 B17 B18 101.5(4) . . ?
B14 B17 B18 58.8(3) . . ?
B20 B17 B16 57.9(4) . . ?
B13 B17 B16 58.9(4) . . ?
B14 B17 B16 101.8(4) . . ?
B18 B17 B16 90.1(4) . . ?
B20 B17 H17B 117.8 . . ?
B13 B17 H17B 120.7 . . ?
B14 B17 H17B 120.5 . . ?
B18 B17 H17B 131.2 . . ?
B16 B17 H17B 131.2 . . ?
B20 B18 B14 113.3(5) . . ?
B20 B18 B15 112.8(5) . . ?
B14 B18 B15 61.2(4) . . ?
B20 B18 B17 57.2(4) . . ?
B14 B18 B17 60.6(4) . . ?
B15 B18 B17 103.0(4) . . ?
B20 B18 B19 57.4(4) . . ?
B14 B18 B19 102.6(4) . . ?
B15 B18 B19 59.7(4) . . ?
B17 B18 B19 89.8(4) . . ?
B20 B18 H18B 118.1 . . ?
B14 B18 H18B 119.3 . . ?
B15 B18 H18B 119.7 . . ?
B17 B18 H18B 130.9 . . ?
B19 B18 H18B 131.4 . . ?
B20 B19 B15 112.7(5) . . ?
B20 B19 B12 113.0(5) . . ?
B15 B19 B12 61.1(3) . . ?
B20 B19 B16 57.8(4) . . ?
B15 B19 B16 102.3(4) . . ?
B12 B19 B16 59.7(3) . . ?
B20 B19 B18 57.5(4) . . ?
B15 B19 B18 59.4(4) . . ?
B12 B19 B18 102.1(4) . . ?
B16 B19 B18 90.0(4) . . ?
B20 B19 H19B 117.7 . . ?
B15 B19 H19B 120.0 . . ?
B12 B19 H19B 119.9 . . ?
B16 B19 H19B 131.0 . . ?
B18 B19 H19B 131.3 . . ?
B17 B20 B19 99.2(5) . . ?
B17 B20 B18 65.1(4) . . ?
B19 B20 B18 65.2(4) . . ?
B17 B20 B16 65.0(4) . . ?
B19 B20 B16 64.8(4) . . ?
B18 B20 B16 98.6(4) . . ?
B17 B20 H20B 130.3 . . ?
B19 B20 H20B 130.5 . . ?
B18 B20 H20B 130.5 . . ?
B16 B20 H20B 130.9 . . ?
C41 N1 C49 108.0(4) . . ?
C41 N1 C45 110.0(4) . . ?
C49 N1 C45 111.0(4) . . ?
C41 N1 C37 112.7(4) . . ?
C49 N1 C37 107.1(4) . . ?
C45 N1 C37 108.0(4) . . ?
C38 C37 N1 115.3(4) . . ?
C38 C37 H37A 108.4 . . ?
N1 C37 H37A 108.4 . . ?
C38 C37 H37B 108.4 . . ?
N1 C37 H37B 108.4 . . ?
H37A C37 H37B 107.5 . . ?
C37 C38 C39 108.6(5) . . ?
C37 C38 H38A 110.0 . . ?
C39 C38 H38A 110.0 . . ?
C37 C38 H38B 110.0 . . ?
C39 C38 H38B 110.0 . . ?
H38A C38 H38B 108.3 . . ?
C40 C39 C38 112.4(5) . . ?
C40 C39 H39A 109.1 . . ?
C38 C39 H39A 109.1 . . ?
C40 C39 H39B 109.1 . . ?
C38 C39 H39B 109.1 . . ?
H39A C39 H39B 107.8 . . ?
C39 C40 H40A 109.5 . . ?
C39 C40 H40B 109.5 . . ?
H40A C40 H40B 109.5 . . ?
C39 C40 H40C 109.5 . . ?
H40A C40 H40C 109.5 . . ?
H40B C40 H40C 109.5 . . ?
N1 C41 C42 113.2(4) . . ?
N1 C41 H41A 108.9 . . ?
C42 C41 H41A 108.9 . . ?
N1 C41 H41B 108.9 . . ?
C42 C41 H41B 108.9 . . ?
H41A C41 H41B 107.7 . . ?
C41 C42 C43 111.4(5) . . ?
C41 C42 H42A 109.3 . . ?
C43 C42 H42A 109.3 . . ?
C41 C42 H42B 109.3 . . ?
C43 C42 H42B 109.3 . . ?
H42A C42 H42B 108.0 . . ?
C42 C43 C44 111.4(5) . . ?
C42 C43 H43A 109.4 . . ?
C44 C43 H43A 109.4 . . ?
C42 C43 H43B 109.4 . . ?
C44 C43 H43B 109.4 . . ?
H43A C43 H43B 108.0 . . ?
C43 C44 H44A 109.5 . . ?
C43 C44 H44B 109.5 . . ?
H44A C44 H44B 109.5 . . ?
C43 C44 H44C 109.5 . . ?
H44A C44 H44C 109.5 . . ?
H44B C44 H44C 109.5 . . ?
C46 C45 N1 117.1(4) . . ?
C46 C45 H45A 108.0 . . ?
N1 C45 H45A 108.0 . . ?
C46 C45 H45B 108.0 . . ?
N1 C45 H45B 108.0 . . ?
H45A C45 H45B 107.3 . . ?
C47 C46 C45 109.5(4) . . ?
C47 C46 H46A 109.8 . . ?
C45 C46 H46A 109.8 . . ?
C47 C46 H46B 109.8 . . ?
C45 C46 H46B 109.8 . . ?
H46A C46 H46B 108.2 . . ?
C46 C47 C48 111.2(5) . . ?
C46 C47 H47A 109.4 . . ?
C48 C47 H47A 109.4 . . ?
C46 C47 H47B 109.4 . . ?
C48 C47 H47B 109.4 . . ?
H47A C47 H47B 108.0 . . ?
C47 C48 H48A 109.5 . . ?
C47 C48 H48B 109.5 . . ?
H48A C48 H48B 109.5 . . ?
C47 C48 H48C 109.5 . . ?
H48A C48 H48C 109.5 . . ?
H48B C48 H48C 109.5 . . ?
N1 C49 C50 115.6(4) . . ?
N1 C49 H49A 108.4 . . ?
C50 C49 H49A 108.4 . . ?
N1 C49 H49B 108.4 . . ?
C50 C49 H49B 108.4 . . ?
H49A C49 H49B 107.4 . . ?
C51 C50 C49 109.9(5) . . ?
C51 C50 H50A 109.7 . . ?
C49 C50 H50A 109.7 . . ?
C51 C50 H50B 109.7 . . ?
C49 C50 H50B 109.7 . . ?
H50A C50 H50B 108.2 . . ?
C50 C51 C52 111.9(5) . . ?
C50 C51 H51A 109.2 . . ?
C52 C51 H51A 109.2 . . ?
C50 C51 H51B 109.2 . . ?
C52 C51 H51B 109.2 . . ?
H51A C51 H51B 107.9 . . ?
C51 C52 H52A 109.5 . . ?
C51 C52 H52B 109.5 . . ?
H52A C52 H52B 109.5 . . ?
C51 C52 H52C 109.5 . . ?
H52A C52 H52C 109.5 . . ?
H52B C52 H52C 109.5 . . ?
C53A N2A C65A 112.3(6) . . ?
C53A N2A C61A 108.9(6) . . ?
C65A N2A C61A 108.2(6) . . ?
C53A N2A C57A 107.7(6) . . ?
C65A N2A C57A 109.1(6) . . ?
C61A N2A C57A 110.6(6) . . ?
N2A C53A C54A 114.6(6) . . ?
N2A C53A H53A 108.6 . . ?
C54A C53A H53A 108.6 . . ?
N2A C53A H53B 108.6 . . ?
C54A C53A H53B 108.6 . . ?
H53A C53A H53B 107.6 . . ?
C53A C54A C55A 107.5(6) . . ?
C53A C54A H54A 110.2 . . ?
C55A C54A H54A 110.2 . . ?
C53A C54A H54B 110.2 . . ?
C55A C54A H54B 110.2 . . ?
H54A C54A H54B 108.5 . . ?
C56A C55A C54A 108.8(6) . . ?
C56A C55A H55A 109.9 . . ?
C54A C55A H55A 109.9 . . ?
C56A C55A H55B 109.9 . . ?
C54A C55A H55B 109.9 . . ?
H55A C55A H55B 108.3 . . ?
C55A C56A H56A 109.5 . . ?
C55A C56A H56B 109.5 . . ?
H56A C56A H56B 109.5 . . ?
C55A C56A H56C 109.5 . . ?
H56A C56A H56C 109.5 . . ?
H56B C56A H56C 109.5 . . ?
C58A C57A N2A 116.6(6) . . ?
C58A C57A H57A 108.2 . . ?
N2A C57A H57A 108.2 . . ?
C58A C57A H57B 108.2 . . ?
N2A C57A H57B 108.2 . . ?
H57A C57A H57B 107.3 . . ?
C57A C58A C59A 111.4(5) . . ?
C57A C58A H58A 109.4 . . ?
C59A C58A H58A 109.4 . . ?
C57A C58A H58B 109.4 . . ?
C59A C58A H58B 109.4 . . ?
H58A C58A H58B 108.0 . . ?
C60A C59A C58A 114.2(7) . . ?
C60A C59A H59A 108.7 . . ?
C58A C59A H59A 108.7 . . ?
C60A C59A H59B 108.7 . . ?
C58A C59A H59B 108.7 . . ?
H59A C59A H59B 107.6 . . ?
C59A C60A H60A 109.5 . . ?
C59A C60A H60B 109.5 . . ?
H60A C60A H60B 109.5 . . ?
C59A C60A H60C 109.5 . . ?
H60A C60A H60C 109.5 . . ?
H60B C60A H60C 109.5 . . ?
C62A C61A N2A 117.2(6) . . ?
C62A C61A H61A 108.0 . . ?
N2A C61A H61A 108.0 . . ?
C62A C61A H61B 108.0 . . ?
N2A C61A H61B 108.0 . . ?
H61A C61A H61B 107.3 . . ?
C61A C62A C63A 110.9(7) . . ?
C61A C62A H62A 109.5 . . ?
C63A C62A H62A 109.5 . . ?
C61A C62A H62B 109.5 . . ?
C63A C62A H62B 109.5 . . ?
H62A C62A H62B 108.1 . . ?
C64A C63A C62A 121.8(9) . . ?
C64A C63A H63A 106.9 . . ?
C62A C63A H63A 106.9 . . ?
C64A C63A H63B 106.9 . . ?
C62A C63A H63B 106.9 . . ?
H63A C63A H63B 106.7 . . ?
C63A C64A H64A 109.5 . . ?
C63A C64A H64B 109.5 . . ?
H64A C64A H64B 109.5 . . ?
C63A C64A H64C 109.5 . . ?
H64A C64A H64C 109.5 . . ?
H64B C64A H64C 109.5 . . ?
N2A C65A C66A 115.8(6) . . ?
N2A C65A H65A 108.3 . . ?
C66A C65A H65A 108.3 . . ?
N2A C65A H65B 108.3 . . ?
C66A C65A H65B 108.3 . . ?
H65A C65A H65B 107.4 . . ?
C67A C66A C65A 113.3(6) . . ?
C67A C66A H66A 108.9 . . ?
C65A C66A H66A 108.9 . . ?
C67A C66A H66B 108.9 . . ?
C65A C66A H66B 108.9 . . ?
H66A C66A H66B 107.7 . . ?
C66A C67A C68A 118.5(7) . . ?
C66A C67A H67A 107.7 . . ?
C68A C67A H67A 107.7 . . ?
C66A C67A H67B 107.7 . . ?
C68A C67A H67B 107.7 . . ?
H67A C67A H67B 107.1 . . ?
C67A C68A H68A 109.5 . . ?
C67A C68A H68B 109.5 . . ?
H68A C68A H68B 109.5 . . ?
C67A C68A H68C 109.5 . . ?
H68A C68A H68C 109.5 . . ?
H68B C68A H68C 109.5 . . ?
C65B N2B C61B 114(3) . . ?
C65B N2B C53B 108(2) . . ?
C61B N2B C53B 111(2) . . ?
C65B N2B C57B 109(2) . . ?
C61B N2B C57B 109(2) . . ?
C53B N2B C57B 105(2) . . ?
C54B C53B N2B 120(2) . . ?
C54B C53B H53C 107.4 . . ?
N2B C53B H53C 107.4 . . ?
C54B C53B H53D 107.4 . . ?
N2B C53B H53D 107.4 . . ?
H53C C53B H53D 107.0 . . ?
C53B C54B C55B 119(3) . . ?
C53B C54B H54C 107.6 . . ?
C55B C54B H54C 107.6 . . ?
C53B C54B H54D 107.6 . . ?
C55B C54B H54D 107.6 . . ?
H54C C54B H54D 107.0 . . ?
C56B C55B C54B 122(3) . . ?
C56B C55B H55C 106.9 . . ?
C54B C55B H55C 106.9 . . ?
C56B C55B H55D 106.9 . . ?
C54B C55B H55D 106.9 . . ?
H55C C55B H55D 106.7 . . ?
C55B C56B H56D 109.5 . . ?
C55B C56B H56E 109.5 . . ?
H56D C56B H56E 109.5 . . ?
C55B C56B H56F 109.5 . . ?
H56D C56B H56F 109.5 . . ?
H56E C56B H56F 109.5 . . ?
C58B C57B N2B 116(2) . . ?
C58B C57B H57C 108.3 . . ?
N2B C57B H57C 108.3 . . ?
C58B C57B H57D 108.3 . . ?
N2B C57B H57D 108.3 . . ?
H57C C57B H57D 107.4 . . ?
C57B C58B C59B 115(3) . . ?
C57B C58B H58C 108.4 . . ?
C59B C58B H58C 108.4 . . ?
C57B C58B H58D 108.4 . . ?
C59B C58B H58D 108.4 . . ?
H58C C58B H58D 107.5 . . ?
C60B C59B C58B 116(3) . . ?
C60B C59B H59C 108.3 . . ?
C58B C59B H59C 108.3 . . ?
C60B C59B H59D 108.3 . . ?
C58B C59B H59D 108.3 . . ?
H59C C59B H59D 107.4 . . ?
C59B C60B H60D 109.5 . . ?
C59B C60B H60E 109.5 . . ?
H60D C60B H60E 109.5 . . ?
C59B C60B H60F 109.5 . . ?
H60D C60B H60F 109.5 . . ?
H60E C60B H60F 109.5 . . ?
N2B C61B C62B 117(3) . . ?
N2B C61B H61C 107.9 . . ?
C62B C61B H61C 107.9 . . ?
N2B C61B H61D 107.9 . . ?
C62B C61B H61D 107.9 . . ?
H61C C61B H61D 107.2 . . ?
C61B C62B C63B 110(3) . . ?
C61B C62B H62C 109.6 . . ?
C63B C62B H62C 109.6 . . ?
C61B C62B H62D 109.6 . . ?
C63B C62B H62D 109.6 . . ?
H62C C62B H62D 108.2 . . ?
C64B C63B C62B 136(4) . . ?
C64B C63B H63C 103.2 . . ?
C62B C63B H63C 103.2 . . ?
C64B C63B H63D 103.2 . . ?
C62B C63B H63D 103.2 . . ?
H63C C63B H63D 105.2 . . ?
C63B C64B H64D 109.5 . . ?
C63B C64B H64E 109.5 . . ?
H64D C64B H64E 109.5 . . ?
C63B C64B H64F 109.5 . . ?
H64D C64B H64F 109.5 . . ?
H64E C64B H64F 109.5 . . ?
N2B C65B C66B 120(3) . . ?
N2B C65B H65C 107.3 . . ?
C66B C65B H65C 107.3 . . ?
N2B C65B H65D 107.3 . . ?
C66B C65B H65D 107.3 . . ?
H65C C65B H65D 106.9 . . ?
C67B C66B C65B 122(3) . . ?
C67B C66B H66C 106.8 . . ?
C65B C66B H66C 106.8 . . ?
C67B C66B H66D 106.8 . . ?
C65B C66B H66D 106.8 . . ?
H66C C66B H66D 106.7 . . ?
C68B C67B C66B 124(3) . . ?
C68B C67B H67C 106.2 . . ?
C66B C67B H67C 106.2 . . ?
C68B C67B H67D 106.2 . . ?
C66B C67B H67D 106.2 . . ?
H67C C67B H67D 106.4 . . ?
C67B C68B H68D 109.5 . . ?
C67B C68B H68E 109.5 . . ?
H68D C68B H68E 109.5 . . ?
C67B C68B H68F 109.5 . . ?
H68D C68B H68F 109.5 . . ?
H68E C68B H68F 109.5 . . ?

loop_
_geom_bond_atom_site_label_1
_geom_bond_atom_site_label_2
_geom_bond_distance
_geom_bond_site_symmetry_2
_geom_bond_publ_flag
Cl1 C3 1.735(6) . ?
Cl2 C15 1.735(6) . ?
Cl3 C9 1.742(5) . ?
P1 C13 1.805(5) . ?
P1 C7 1.806(5) . ?
P1 C1 1.835(5) . ?
P1 B1 1.858(6) . ?
C1 C6 1.376(7) . ?
C1 C2 1.398(8) . ?
C2 C3 1.399(8) . ?
C2 H2 0.9500 . ?
C3 C4 1.369(8) . ?
C4 C5 1.376(9) . ?
C4 H4 0.9500 . ?
C5 C6 1.398(8) . ?
C5 H5 0.9500 . ?
C6 H6 0.9500 . ?
C7 C12 1.388(7) . ?
C7 C8 1.395(7) . ?
C8 C9 1.392(7) . ?
C8 H8 0.9500 . ?
C9 C10 1.383(8) . ?
C10 C11 1.389(8) . ?
C10 H10 0.9500 . ?
C11 C12 1.381(8) . ?
C11 H11 0.9500 . ?
C12 H12 0.9500 . ?
C13 C18 1.391(7) . ?
C13 C14 1.397(8) . ?
C14 C15 1.397(8) . ?
C14 H14 0.9500 . ?
C15 C16 1.374(8) . ?
C16 C17 1.384(9) . ?
C16 H16 0.9500 . ?
C17 C18 1.386(8) . ?
C17 H17 0.9500 . ?
C18 H18 0.9500 . ?
B1 B5 1.666(8) . ?
B1 B4 1.686(8) . ?
B1 B2 1.686(8) . ?
B1 B3 1.701(8) . ?
B2 B6 1.789(9) . ?
B2 B7 1.798(9) . ?
B2 B5 1.839(8) . ?
B2 B3 1.857(9) . ?
B2 H2B 1.1200 . ?
B3 B7 1.789(9) . ?
B3 B8 1.807(8) . ?
B3 B4 1.842(8) . ?
B3 H3B 1.1200 . ?
B4 B9 1.808(9) . ?
B4 B8 1.808(8) . ?
B4 B5 1.862(9) . ?
B4 H4B 1.1200 . ?
B5 B9 1.814(9) . ?
B5 B6 1.818(9) . ?
B5 H5B 1.1199 . ?
B6 B10 1.692(9) . ?
B6 B7 1.819(10) . ?
B6 B9 1.834(9) . ?
B6 H6B 1.1200 . ?
B7 B10 1.680(9) . ?
B7 B8 1.838(10) . ?
B7 H7B 1.1200 . ?
B8 B10 1.698(10) . ?
B8 B9 1.836(9) . ?
B8 H8B 1.1201 . ?
B9 B10 1.691(9) . ?
B9 H9B 1.1200 . ?
B10 H10B 1.1200 . ?
Cl4 C21 1.734(7) . ?
Cl5 C27 1.740(6) . ?
Cl6 C33 1.744(5) . ?
P2 C19 1.803(5) . ?
P2 C31 1.811(5) . ?
P2 C25 1.815(6) . ?
P2 B11 1.873(6) . ?
C19 C20 1.397(8) . ?
C19 C24 1.405(8) . ?
C20 C21 1.390(8) . ?
C20 H20 0.9500 . ?
C21 C22 1.361(9) . ?
C22 C23 1.384(10) . ?
C22 H22 0.9500 . ?
C23 C24 1.375(9) . ?
C23 H23 0.9500 . ?
C24 H24 0.9500 . ?
C25 C26 1.382(8) . ?
C25 C30 1.405(7) . ?
C26 C27 1.385(8) . ?
C26 H26 0.9500 . ?
C27 C28 1.375(9) . ?
C28 C29 1.374(10) . ?
C28 H28 0.9500 . ?
C29 C30 1.385(9) . ?
C29 H29 0.9500 . ?
C30 H30 0.9500 . ?
C31 C32 1.388(7) . ?
C31 C36 1.400(7) . ?
C32 C33 1.370(7) . ?
C32 H32 0.9500 . ?
C33 C34 1.379(8) . ?
C34 C35 1.374(8) . ?
C34 H34 0.9500 . ?
C35 C36 1.391(7) . ?
C35 H35 0.9500 . ?
C36 H36 0.9500 . ?
B11 B12 1.683(8) . ?
B11 B13 1.689(8) . ?
B11 B15 1.691(8) . ?
B11 B14 1.698(9) . ?
B12 B16 1.809(9) . ?
B12 B19 1.812(9) . ?
B12 B13 1.826(9) . ?
B12 B15 1.842(8) . ?
B12 H12B 1.1199 . ?
B13 B16 1.790(8) . ?
B13 B17 1.812(9) . ?
B13 B14 1.848(8) . ?
B13 H13B 1.1199 . ?
B14 B18 1.793(9) . ?
B14 B17 1.826(9) . ?
B14 B15 1.832(9) . ?
B14 H14B 1.1200 . ?
B15 B18 1.806(10) . ?
B15 B19 1.811(8) . ?
B15 H15B 1.1200 . ?
B16 B20 1.707(9) . ?
B16 B19 1.825(9) . ?
B16 B17 1.827(10) . ?
B16 H16B 1.1200 . ?
B17 B20 1.692(9) . ?
B17 B18 1.827(9) . ?
B17 H17B 1.1200 . ?
B18 B20 1.703(8) . ?
B18 B19 1.832(10) . ?
B18 H18B 1.1200 . ?
B19 B20 1.700(9) . ?
B19 H19B 1.1201 . ?
B20 H20B 1.1199 . ?
N1 C41 1.512(6) . ?
N1 C49 1.522(6) . ?
N1 C45 1.525(6) . ?
N1 C37 1.535(7) . ?
C37 C38 1.503(7) . ?
C37 H37A 0.9900 . ?
C37 H37B 0.9900 . ?
C38 C39 1.532(8) . ?
C38 H38A 0.9900 . ?
C38 H38B 0.9900 . ?
C39 C40 1.499(8) . ?
C39 H39A 0.9900 . ?
C39 H39B 0.9900 . ?
C40 H40A 0.9800 . ?
C40 H40B 0.9800 . ?
C40 H40C 0.9800 . ?
C41 C42 1.517(7) . ?
C41 H41A 0.9900 . ?
C41 H41B 0.9900 . ?
C42 C43 1.522(7) . ?
C42 H42A 0.9900 . ?
C42 H42B 0.9900 . ?
C43 C44 1.531(7) . ?
C43 H43A 0.9900 . ?
C43 H43B 0.9900 . ?
C44 H44A 0.9800 . ?
C44 H44B 0.9800 . ?
C44 H44C 0.9800 . ?
C45 C46 1.519(8) . ?
C45 H45A 0.9900 . ?
C45 H45B 0.9900 . ?
C46 C47 1.515(7) . ?
C46 H46A 0.9900 . ?
C46 H46B 0.9900 . ?
C47 C48 1.553(8) . ?
C47 H47A 0.9900 . ?
C47 H47B 0.9900 . ?
C48 H48A 0.9800 . ?
C48 H48B 0.9800 . ?
C48 H48C 0.9800 . ?
C49 C50 1.525(7) . ?
C49 H49A 0.9900 . ?
C49 H49B 0.9900 . ?
C50 C51 1.506(8) . ?
C50 H50A 0.9900 . ?
C50 H50B 0.9900 . ?
C51 C52 1.522(9) . ?
C51 H51A 0.9900 . ?
C51 H51B 0.9900 . ?
C52 H52A 0.9800 . ?
C52 H52B 0.9800 . ?
C52 H52C 0.9800 . ?
N2A C53A 1.510(10) . ?
N2A C65A 1.515(10) . ?
N2A C61A 1.528(10) . ?
N2A C57A 1.546(10) . ?
C53A C54A 1.520(9) . ?
C53A H53A 0.9900 . ?
C53A H53B 0.9900 . ?
C54A C55A 1.535(9) . ?
C54A H54A 0.9900 . ?
C54A H54B 0.9900 . ?
C55A C56A 1.528(9) . ?
C55A H55A 0.9900 . ?
C55A H55B 0.9900 . ?
C56A H56A 0.9800 . ?
C56A H56B 0.9800 . ?
C56A H56C 0.9800 . ?
C57A C58A 1.488(8) . ?
C57A H57A 0.9900 . ?
C57A H57B 0.9900 . ?
C58A C59A 1.526(10) . ?
C58A H58A 0.9900 . ?
C58A H58B 0.9900 . ?
C59A C60A 1.475(10) . ?
C59A H59A 0.9900 . ?
C59A H59B 0.9900 . ?
C60A H60A 0.9800 . ?
C60A H60B 0.9800 . ?
C60A H60C 0.9800 . ?
C61A C62A 1.502(10) . ?
C61A H61A 0.9900 . ?
C61A H61B 0.9900 . ?
C62A C63A 1.532(10) . ?
C62A H62A 0.9900 . ?
C62A H62B 0.9900 . ?
C63A C64A 1.284(13) . ?
C63A H63A 0.9900 . ?
C63A H63B 0.9900 . ?
C64A H64A 0.9800 . ?
C64A H64B 0.9800 . ?
C64A H64C 0.9800 . ?
C65A C66A 1.539(9) . ?
C65A H65A 0.9900 . ?
C65A H65B 0.9900 . ?
C66A C67A 1.478(10) . ?
C66A H66A 0.9900 . ?
C66A H66B 0.9900 . ?
C67A C68A 1.504(11) . ?
C67A H67A 0.9900 . ?
C67A H67B 0.9900 . ?
C68A H68A 0.9800 . ?
C68A H68B 0.9800 . ?
C68A H68C 0.9800 . ?
N2B C65B 1.48(3) . ?
N2B C61B 1.49(3) . ?
N2B C53B 1.52(3) . ?
N2B C57B 1.58(3) . ?
C53B C54B 1.47(3) . ?
C53B H53C 0.9900 . ?
C53B H53D 0.9900 . ?
C54B C55B 1.48(3) . ?
C54B H54C 0.9900 . ?
C54B H54D 0.9900 . ?
C55B C56B 1.47(3) . ?
C55B H55C 0.9900 . ?
C55B H55D 0.9900 . ?
C56B H56D 0.9800 . ?
C56B H56E 0.9800 . ?
C56B H56F 0.9800 . ?
C57B C58B 1.47(3) . ?
C57B H57C 0.9900 . ?
C57B H57D 0.9900 . ?
C58B C59B 1.51(3) . ?
C58B H58C 0.9900 . ?
C58B H58D 0.9900 . ?
C59B C60B 1.48(3) . ?
C59B H59C 0.9900 . ?
C59B H59D 0.9900 . ?
C60B H60D 0.9800 . ?
C60B H60E 0.9800 . ?
C60B H60F 0.9800 . ?
C61B C62B 1.49(3) . ?
C61B H61C 0.9900 . ?
C61B H61D 0.9900 . ?
C62B C63B 1.55(3) . ?
C62B H62C 0.9900 . ?
C62B H62D 0.9900 . ?
C63B C64B 1.30(3) . ?
C63B H63C 0.9900 . ?
C63B H63D 0.9900 . ?
C64B H64D 0.9800 . ?
C64B H64E 0.9800 . ?
C64B H64F 0.9800 . ?
C65B C66B 1.50(3) . ?
C65B H65C 0.9900 . ?
C65B H65D 0.9900 . ?
C66B C67B 1.48(3) . ?
C66B H66C 0.9900 . ?
C66B H66D 0.9900 . ?
C67B C68B 1.39(3) . ?
C67B H67C 0.9900 . ?
C67B H67D 0.9900 . ?
C68B H68D 0.9800 . ?
C68B H68E 0.9800 . ?
C68B H68F 0.9800 . ?

loop_
_geom_torsion_atom_site_label_1
_geom_torsion_atom_site_label_2
_geom_torsion_atom_site_label_3
_geom_torsion_atom_site_label_4
_geom_torsion
_geom_torsion_site_symmetry_1
_geom_torsion_site_symmetry_2
_geom_torsion_site_symmetry_3
_geom_torsion_site_symmetry_4
_geom_torsion_publ_flag
C13 P1 C1 C6 -5.1(5) . . . . ?
C7 P1 C1 C6 107.2(5) . . . . ?
B1 P1 C1 C6 -127.5(4) . . . . ?
C13 P1 C1 C2 172.0(4) . . . . ?
C7 P1 C1 C2 -75.7(4) . . . . ?
B1 P1 C1 C2 49.6(5) . . . . ?
C6 C1 C2 C3 -1.4(8) . . . . ?
P1 C1 C2 C3 -178.5(4) . . . . ?
C1 C2 C3 C4 2.0(8) . . . . ?
C1 C2 C3 Cl1 -177.7(4) . . . . ?
C2 C3 C4 C5 -0.8(9) . . . . ?
Cl1 C3 C4 C5 178.9(5) . . . . ?
C3 C4 C5 C6 -1.1(9) . . . . ?
C2 C1 C6 C5 -0.4(8) . . . . ?
P1 C1 C6 C5 176.6(4) . . . . ?
C4 C5 C6 C1 1.7(9) . . . . ?
C13 P1 C7 C12 86.0(5) . . . . ?
C1 P1 C7 C12 -26.9(5) . . . . ?
B1 P1 C7 C12 -150.5(5) . . . . ?
C13 P1 C7 C8 -89.3(4) . . . . ?
C1 P1 C7 C8 157.8(4) . . . . ?
B1 P1 C7 C8 34.2(5) . . . . ?
C12 C7 C8 C9 -1.6(8) . . . . ?
P1 C7 C8 C9 173.8(4) . . . . ?
C7 C8 C9 C10 0.8(8) . . . . ?
C7 C8 C9 Cl3 -178.3(4) . . . . ?
C8 C9 C10 C11 1.5(9) . . . . ?
Cl3 C9 C10 C11 -179.4(5) . . . . ?
C9 C10 C11 C12 -3.0(9) . . . . ?
C10 C11 C12 C7 2.2(9) . . . . ?
C8 C7 C12 C11 0.1(9) . . . . ?
P1 C7 C12 C11 -175.1(4) . . . . ?
C7 P1 C13 C18 -177.2(4) . . . . ?
C1 P1 C13 C18 -64.3(5) . . . . ?
B1 P1 C13 C18 57.9(5) . . . . ?
C7 P1 C13 C14 3.3(5) . . . . ?
C1 P1 C13 C14 116.2(4) . . . . ?
B1 P1 C13 C14 -121.6(4) . . . . ?
C18 C13 C14 C15 -0.6(7) . . . . ?
P1 C13 C14 C15 178.9(4) . . . . ?
C13 C14 C15 C16 1.1(8) . . . . ?
C13 C14 C15 Cl2 -178.1(4) . . . . ?
C14 C15 C16 C17 -0.5(9) . . . . ?
Cl2 C15 C16 C17 178.6(5) . . . . ?
C15 C16 C17 C18 -0.5(9) . . . . ?
C16 C17 C18 C13 1.0(9) . . . . ?
C14 C13 C18 C17 -0.5(8) . . . . ?
P1 C13 C18 C17 -179.9(5) . . . . ?
C13 P1 B1 B5 158.6(5) . . . . ?
C7 P1 B1 B5 38.7(6) . . . . ?
C1 P1 B1 B5 -82.2(6) . . . . ?
C13 P1 B1 B4 62.2(6) . . . . ?
C7 P1 B1 B4 -57.7(6) . . . . ?
C1 P1 B1 B4 -178.6(5) . . . . ?
C13 P1 B1 B2 -112.4(5) . . . . ?
C7 P1 B1 B2 127.6(5) . . . . ?
C1 P1 B1 B2 6.8(5) . . . . ?
C13 P1 B1 B3 -26.9(6) . . . . ?
C7 P1 B1 B3 -146.9(4) . . . . ?
C1 P1 B1 B3 92.3(5) . . . . ?
B5 B1 B2 B6 -25.3(4) . . . . ?
B4 B1 B2 B6 33.6(6) . . . . ?
B3 B1 B2 B6 90.5(5) . . . . ?
P1 B1 B2 B6 -150.5(4) . . . . ?
B5 B1 B2 B7 -91.1(5) . . . . ?
B4 B1 B2 B7 -32.2(5) . . . . ?
B3 B1 B2 B7 24.7(4) . . . . ?
P1 B1 B2 B7 143.7(4) . . . . ?
B4 B1 B2 B5 58.9(4) . . . . ?
B3 B1 B2 B5 115.8(4) . . . . ?
P1 B1 B2 B5 -125.2(5) . . . . ?
B5 B1 B2 B3 -115.8(4) . . . . ?
B4 B1 B2 B3 -56.9(4) . . . . ?
P1 B1 B2 B3 119.0(5) . . . . ?
B5 B1 B3 B7 32.8(5) . . . . ?
B4 B1 B3 B7 91.2(5) . . . . ?
B2 B1 B3 B7 -24.8(4) . . . . ?
P1 B1 B3 B7 -143.0(4) . . . . ?
B5 B1 B3 B8 -33.5(6) . . . . ?
B4 B1 B3 B8 24.9(5) . . . . ?
B2 B1 B3 B8 -91.1(5) . . . . ?
P1 B1 B3 B8 150.8(4) . . . . ?
B5 B1 B3 B4 -58.4(4) . . . . ?
B2 B1 B3 B4 -116.0(4) . . . . ?
P1 B1 B3 B4 125.8(5) . . . . ?
B5 B1 B3 B2 57.6(4) . . . . ?
B4 B1 B3 B2 116.0(4) . . . . ?
P1 B1 B3 B2 -118.2(5) . . . . ?
B6 B2 B3 B1 -107.9(4) . . . . ?
B7 B2 B3 B1 -152.7(5) . . . . ?
B5 B2 B3 B1 -48.4(3) . . . . ?
B1 B2 B3 B7 152.7(5) . . . . ?
B6 B2 B3 B7 44.9(4) . . . . ?
B5 B2 B3 B7 104.3(4) . . . . ?
B1 B2 B3 B8 107.3(4) . . . . ?
B6 B2 B3 B8 -0.6(5) . . . . ?
B7 B2 B3 B8 -45.5(4) . . . . ?
B5 B2 B3 B8 58.8(4) . . . . ?
B1 B2 B3 B4 48.7(3) . . . . ?
B6 B2 B3 B4 -59.2(4) . . . . ?
B7 B2 B3 B4 -104.1(4) . . . . ?
B5 B2 B3 B4 0.2(4) . . . . ?
B5 B1 B4 B9 24.7(4) . . . . ?
B2 B1 B4 B9 -33.5(5) . . . . ?
B3 B1 B4 B9 -90.9(5) . . . . ?
P1 B1 B4 B9 150.9(4) . . . . ?
B5 B1 B4 B8 90.6(5) . . . . ?
B2 B1 B4 B8 32.3(6) . . . . ?
B3 B1 B4 B8 -25.0(5) . . . . ?
P1 B1 B4 B8 -143.2(5) . . . . ?
B5 B1 B4 B3 115.6(4) . . . . ?
B2 B1 B4 B3 57.4(4) . . . . ?
P1 B1 B4 B3 -118.2(6) . . . . ?
B2 B1 B4 B5 -58.2(4) . . . . ?
B3 B1 B4 B5 -115.6(4) . . . . ?
P1 B1 B4 B5 126.2(6) . . . . ?
B7 B3 B4 B1 -106.7(5) . . . . ?
B8 B3 B4 B1 -152.8(5) . . . . ?
B2 B3 B4 B1 -48.4(4) . . . . ?
B1 B3 B4 B9 106.7(5) . . . . ?
B7 B3 B4 B9 0.0(5) . . . . ?
B8 B3 B4 B9 -46.1(4) . . . . ?
B2 B3 B4 B9 58.3(4) . . . . ?
B1 B3 B4 B8 152.8(5) . . . . ?
B7 B3 B4 B8 46.1(4) . . . . ?
B2 B3 B4 B8 104.4(4) . . . . ?
B1 B3 B4 B5 48.2(4) . . . . ?
B7 B3 B4 B5 -58.5(4) . . . . ?
B8 B3 B4 B5 -104.6(4) . . . . ?
B2 B3 B4 B5 -0.2(4) . . . . ?
B4 B1 B5 B9 -24.7(4) . . . . ?
B2 B1 B5 B9 90.1(5) . . . . ?
B3 B1 B5 B9 32.6(5) . . . . ?
P1 B1 B5 B9 -152.0(4) . . . . ?
B4 B1 B5 B6 -90.1(5) . . . . ?
B2 B1 B5 B6 24.8(4) . . . . ?
B3 B1 B5 B6 -32.8(6) . . . . ?
P1 B1 B5 B6 142.7(5) . . . . ?
B4 B1 B5 B2 -114.9(4) . . . . ?
B3 B1 B5 B2 -57.6(4) . . . . ?
P1 B1 B5 B2 117.9(6) . . . . ?
B2 B1 B5 B4 114.9(4) . . . . ?
B3 B1 B5 B4 57.3(4) . . . . ?
P1 B1 B5 B4 -127.2(6) . . . . ?
B6 B2 B5 B1 152.6(5) . . . . ?
B7 B2 B5 B1 106.9(5) . . . . ?
B3 B2 B5 B1 49.1(4) . . . . ?
B1 B2 B5 B9 -107.6(5) . . . . ?
B6 B2 B5 B9 45.1(4) . . . . ?
B7 B2 B5 B9 -0.6(5) . . . . ?
B3 B2 B5 B9 -58.5(4) . . . . ?
B1 B2 B5 B6 -152.6(5) . . . . ?
B7 B2 B5 B6 -45.7(4) . . . . ?
B3 B2 B5 B6 -103.5(4) . . . . ?
B1 B2 B5 B4 -49.4(3) . . . . ?
B6 B2 B5 B4 103.3(4) . . . . ?
B7 B2 B5 B4 57.6(5) . . . . ?
B3 B2 B5 B4 -0.2(4) . . . . ?
B9 B4 B5 B1 -152.8(5) . . . . ?
B8 B4 B5 B1 -108.0(4) . . . . ?
B3 B4 B5 B1 -49.5(3) . . . . ?
B1 B4 B5 B9 152.8(5) . . . . ?
B8 B4 B5 B9 44.8(4) . . . . ?
B3 B4 B5 B9 103.3(4) . . . . ?
B1 B4 B5 B6 107.6(4) . . . . ?
B9 B4 B5 B6 -45.2(4) . . . . ?
B8 B4 B5 B6 -0.4(5) . . . . ?
B3 B4 B5 B6 58.1(4) . . . . ?
B1 B4 B5 B2 49.7(3) . . . . ?
B9 B4 B5 B2 -103.1(4) . . . . ?
B8 B4 B5 B2 -58.2(4) . . . . ?
B3 B4 B5 B2 0.2(4) . . . . ?
B1 B2 B6 B10 -79.8(6) . . . . ?
B7 B2 B6 B10 22.8(5) . . . . ?
B5 B2 B6 B10 -104.0(5) . . . . ?
B3 B2 B6 B10 -20.7(6) . . . . ?
B1 B2 B6 B5 24.2(4) . . . . ?
B7 B2 B6 B5 126.8(5) . . . . ?
B3 B2 B6 B5 83.3(4) . . . . ?
B1 B2 B6 B7 -102.6(5) . . . . ?
B5 B2 B6 B7 -126.8(5) . . . . ?
B3 B2 B6 B7 -43.5(4) . . . . ?
B1 B2 B6 B9 -20.5(6) . . . . ?
B7 B2 B6 B9 82.1(4) . . . . ?
B5 B2 B6 B9 -44.7(4) . . . . ?
B3 B2 B6 B9 38.6(5) . . . . ?
B1 B5 B6 B10 79.8(6) . . . . ?
B9 B5 B6 B10 -22.9(4) . . . . ?
B2 B5 B6 B10 104.3(5) . . . . ?
B4 B5 B6 B10 21.3(6) . . . . ?
B1 B5 B6 B2 -24.4(4) . . . . ?
B9 B5 B6 B2 -127.2(4) . . . . ?
B4 B5 B6 B2 -82.9(4) . . . . ?
B1 B5 B6 B7 20.7(6) . . . . ?
B9 B5 B6 B7 -82.1(4) . . . . ?
B2 B5 B6 B7 45.1(4) . . . . ?
B4 B5 B6 B7 -37.9(5) . . . . ?
B1 B5 B6 B9 102.7(5) . . . . ?
B2 B5 B6 B9 127.2(4) . . . . ?
B4 B5 B6 B9 44.2(4) . . . . ?
B1 B3 B7 B10 -80.5(6) . . . . ?
B8 B3 B7 B10 23.1(5) . . . . ?
B4 B3 B7 B10 -21.8(6) . . . . ?
B2 B3 B7 B10 -104.5(5) . . . . ?
B1 B3 B7 B2 24.0(4) . . . . ?
B8 B3 B7 B2 127.6(4) . . . . ?
B4 B3 B7 B2 82.7(4) . . . . ?
B1 B3 B7 B6 -20.3(6) . . . . ?
B8 B3 B7 B6 83.3(4) . . . . ?
B4 B3 B7 B6 38.4(5) . . . . ?
B2 B3 B7 B6 -44.3(4) . . . . ?
B1 B3 B7 B8 -103.6(5) . . . . ?
B4 B3 B7 B8 -44.9(4) . . . . ?
B2 B3 B7 B8 -127.6(4) . . . . ?
B1 B2 B7 B10 80.5(6) . . . . ?
B6 B2 B7 B10 -23.0(5) . . . . ?
B5 B2 B7 B10 22.3(6) . . . . ?
B3 B2 B7 B10 104.8(5) . . . . ?
B1 B2 B7 B3 -24.3(4) . . . . ?
B6 B2 B7 B3 -127.8(4) . . . . ?
B5 B2 B7 B3 -82.5(4) . . . . ?
B1 B2 B7 B6 103.5(5) . . . . ?
B5 B2 B7 B6 45.3(4) . . . . ?
B3 B2 B7 B6 127.8(4) . . . . ?
B1 B2 B7 B8 20.4(6) . . . . ?
B6 B2 B7 B8 -83.1(4) . . . . ?
B5 B2 B7 B8 -37.8(5) . . . . ?
B3 B2 B7 B8 44.7(4) . . . . ?
B2 B6 B7 B10 154.7(5) . . . . ?
B5 B6 B7 B10 108.8(5) . . . . ?
B9 B6 B7 B10 50.1(4) . . . . ?
B10 B6 B7 B3 -108.7(5) . . . . ?
B2 B6 B7 B3 46.0(4) . . . . ?
B5 B6 B7 B3 0.0(5) . . . . ?
B9 B6 B7 B3 -58.6(4) . . . . ?
B10 B6 B7 B2 -154.7(5) . . . . ?
B5 B6 B7 B2 -45.9(4) . . . . ?
B9 B6 B7 B2 -104.6(4) . . . . ?
B10 B6 B7 B8 -49.7(4) . . . . ?
B2 B6 B7 B8 105.1(4) . . . . ?
B5 B6 B7 B8 59.1(4) . . . . ?
B9 B6 B7 B8 0.5(4) . . . . ?
B1 B3 B8 B10 80.0(6) . . . . ?
B7 B3 B8 B10 -22.6(4) . . . . ?
B4 B3 B8 B10 104.1(5) . . . . ?
B2 B3 B8 B10 21.5(5) . . . . ?
B1 B3 B8 B4 -24.1(4) . . . . ?
B7 B3 B8 B4 -126.7(4) . . . . ?
B2 B3 B8 B4 -82.6(4) . . . . ?
B1 B3 B8 B9 21.1(6) . . . . ?
B7 B3 B8 B9 -81.5(4) . . . . ?
B4 B3 B8 B9 45.2(4) . . . . ?
B2 B3 B8 B9 -37.3(5) . . . . ?
B1 B3 B8 B7 102.5(5) . . . . ?
B4 B3 B8 B7 126.7(4) . . . . ?
B2 B3 B8 B7 44.1(4) . . . . ?
B1 B4 B8 B10 -78.3(6) . . . . ?
B9 B4 B8 B10 23.4(4) . . . . ?
B3 B4 B8 B10 -102.8(5) . . . . ?
B5 B4 B8 B10 -20.5(5) . . . . ?
B1 B4 B8 B3 24.5(4) . . . . ?
B9 B4 B8 B3 126.2(4) . . . . ?
B5 B4 B8 B3 82.3(4) . . . . ?
B1 B4 B8 B9 -101.7(5) . . . . ?
B3 B4 B8 B9 -126.2(4) . . . . ?
B5 B4 B8 B9 -43.8(4) . . . . ?
B1 B4 B8 B7 -19.9(6) . . . . ?
B9 B4 B8 B7 81.8(4) . . . . ?
B3 B4 B8 B7 -44.4(4) . . . . ?
B5 B4 B8 B7 37.9(5) . . . . ?
B3 B7 B8 B10 154.6(5) . . . . ?
B2 B7 B8 B10 108.4(5) . . . . ?
B6 B7 B8 B10 49.8(4) . . . . ?
B10 B7 B8 B3 -154.6(5) . . . . ?
B2 B7 B8 B3 -46.2(4) . . . . ?
B6 B7 B8 B3 -104.8(4) . . . . ?
B10 B7 B8 B4 -108.7(5) . . . . ?
B3 B7 B8 B4 45.9(4) . . . . ?
B2 B7 B8 B4 -0.4(5) . . . . ?
B6 B7 B8 B4 -59.0(4) . . . . ?
B10 B7 B8 B9 -50.2(4) . . . . ?
B3 B7 B8 B9 104.4(4) . . . . ?
B2 B7 B8 B9 58.1(5) . . . . ?
B6 B7 B8 B9 -0.5(4) . . . . ?
B1 B4 B9 B10 80.8(6) . . . . ?
B8 B4 B9 B10 -23.5(4) . . . . ?
B3 B4 B9 B10 21.5(6) . . . . ?
B5 B4 B9 B10 104.6(5) . . . . ?
B1 B4 B9 B5 -23.7(4) . . . . ?
B8 B4 B9 B5 -128.1(4) . . . . ?
B3 B4 B9 B5 -83.0(4) . . . . ?
B1 B4 B9 B6 21.3(5) . . . . ?
B8 B4 B9 B6 -83.0(4) . . . . ?
B3 B4 B9 B6 -38.0(5) . . . . ?
B5 B4 B9 B6 45.0(4) . . . . ?
B1 B4 B9 B8 104.4(5) . . . . ?
B3 B4 B9 B8 45.1(4) . . . . ?
B5 B4 B9 B8 128.1(4) . . . . ?
B1 B5 B9 B10 -79.9(6) . . . . ?
B6 B5 B9 B10 23.0(5) . . . . ?
B2 B5 B9 B10 -20.9(6) . . . . ?
B4 B5 B9 B10 -104.0(5) . . . . ?
B1 B5 B9 B4 24.1(4) . . . . ?
B6 B5 B9 B4 127.0(4) . . . . ?
B2 B5 B9 B4 83.1(4) . . . . ?
B1 B5 B9 B6 -102.9(5) . . . . ?
B2 B5 B9 B6 -43.9(4) . . . . ?
B4 B5 B9 B6 -127.0(4) . . . . ?
B1 B5 B9 B8 -20.0(6) . . . . ?
B6 B5 B9 B8 82.8(4) . . . . ?
B2 B5 B9 B8 39.0(5) . . . . ?
B4 B5 B9 B8 -44.2(4) . . . . ?
B2 B6 B9 B10 -108.9(5) . . . . ?
B5 B6 B9 B10 -154.6(5) . . . . ?
B7 B6 B9 B10 -50.1(4) . . . . ?
B10 B6 B9 B4 108.4(5) . . . . ?
B2 B6 B9 B4 -0.5(5) . . . . ?
B5 B6 B9 B4 -46.2(4) . . . . ?
B7 B6 B9 B4 58.3(4) . . . . ?
B10 B6 B9 B5 154.6(5) . . . . ?
B2 B6 B9 B5 45.7(4) . . . . ?
B7 B6 B9 B5 104.6(4) . . . . ?
B10 B6 B9 B8 49.6(4) . . . . ?
B2 B6 B9 B8 -59.3(4) . . . . ?
B5 B6 B9 B8 -105.0(4) . . . . ?
B7 B6 B9 B8 -0.5(4) . . . . ?
B3 B8 B9 B10 107.7(5) . . . . ?
B4 B8 B9 B10 154.0(5) . . . . ?
B7 B8 B9 B10 49.9(4) . . . . ?
B10 B8 B9 B4 -154.0(5) . . . . ?
B3 B8 B9 B4 -46.3(4) . . . . ?
B7 B8 B9 B4 -104.0(4) . . . . ?
B10 B8 B9 B5 -108.5(5) . . . . ?
B3 B8 B9 B5 -0.8(5) . . . . ?
B4 B8 B9 B5 45.5(4) . . . . ?
B7 B8 B9 B5 -58.6(4) . . . . ?
B10 B8 B9 B6 -49.5(4) . . . . ?
B3 B8 B9 B6 58.2(4) . . . . ?
B4 B8 B9 B6 104.5(4) . . . . ?
B7 B8 B9 B6 0.5(4) . . . . ?
B3 B7 B10 B9 34.1(6) . . . . ?
B2 B7 B10 B9 -34.1(6) . . . . ?
B6 B7 B10 B9 -57.6(4) . . . . ?
B8 B7 B10 B9 57.8(4) . . . . ?
B3 B7 B10 B6 91.7(5) . . . . ?
B2 B7 B10 B6 23.4(5) . . . . ?
B8 B7 B10 B6 115.4(4) . . . . ?
B3 B7 B10 B8 -23.7(5) . . . . ?
B2 B7 B10 B8 -91.9(5) . . . . ?
B6 B7 B10 B8 -115.4(4) . . . . ?
B4 B9 B10 B7 -33.9(6) . . . . ?
B5 B9 B10 B7 33.6(6) . . . . ?
B6 B9 B10 B7 57.3(4) . . . . ?
B8 B9 B10 B7 -58.0(4) . . . . ?
B4 B9 B10 B6 -91.2(5) . . . . ?
B5 B9 B10 B6 -23.6(5) . . . . ?
B8 B9 B10 B6 -115.3(4) . . . . ?
B4 B9 B10 B8 24.1(4) . . . . ?
B5 B9 B10 B8 91.7(5) . . . . ?
B6 B9 B10 B8 115.3(4) . . . . ?
B2 B6 B10 B7 -23.5(5) . . . . ?
B5 B6 B10 B7 -90.4(5) . . . . ?
B9 B6 B10 B7 -114.0(5) . . . . ?
B2 B6 B10 B9 90.5(5) . . . . ?
B5 B6 B10 B9 23.5(5) . . . . ?
B7 B6 B10 B9 114.0(5) . . . . ?
B2 B6 B10 B8 33.6(6) . . . . ?
B5 B6 B10 B8 -33.4(6) . . . . ?
B7 B6 B10 B8 57.1(4) . . . . ?
B9 B6 B10 B8 -56.9(4) . . . . ?
B3 B8 B10 B7 23.1(4) . . . . ?
B4 B8 B10 B7 89.5(5) . . . . ?
B9 B8 B10 B7 113.6(4) . . . . ?
B3 B8 B10 B9 -90.4(5) . . . . ?
B4 B8 B10 B9 -24.0(4) . . . . ?
B7 B8 B10 B9 -113.6(4) . . . . ?
B3 B8 B10 B6 -33.5(6) . . . . ?
B4 B8 B10 B6 32.9(6) . . . . ?
B9 B8 B10 B6 56.9(4) . . . . ?
B7 B8 B10 B6 -56.6(4) . . . . ?
C31 P2 C19 C20 69.8(4) . . . . ?
C25 P2 C19 C20 -177.9(4) . . . . ?
B11 P2 C19 C20 -55.6(5) . . . . ?
C31 P2 C19 C24 -111.7(5) . . . . ?
C25 P2 C19 C24 0.7(5) . . . . ?
B11 P2 C19 C24 123.0(5) . . . . ?
C24 C19 C20 C21 -0.9(7) . . . . ?
P2 C19 C20 C21 177.7(4) . . . . ?
C19 C20 C21 C22 -1.1(8) . . . . ?
C19 C20 C21 Cl4 178.1(4) . . . . ?
C20 C21 C22 C23 1.9(9) . . . . ?
Cl4 C21 C22 C23 -177.4(5) . . . . ?
C21 C22 C23 C24 -0.5(9) . . . . ?
C22 C23 C24 C19 -1.5(9) . . . . ?
C20 C19 C24 C23 2.2(8) . . . . ?
P2 C19 C24 C23 -176.3(4) . . . . ?
C19 P2 C25 C26 -117.5(4) . . . . ?
C31 P2 C25 C26 -4.9(5) . . . . ?
B11 P2 C25 C26 120.6(4) . . . . ?
C19 P2 C25 C30 65.0(5) . . . . ?
C31 P2 C25 C30 177.6(4) . . . . ?
B11 P2 C25 C30 -56.9(5) . . . . ?
C30 C25 C26 C27 0.6(8) . . . . ?
P2 C25 C26 C27 -176.9(4) . . . . ?
C25 C26 C27 C28 -1.9(9) . . . . ?
C25 C26 C27 Cl5 177.8(4) . . . . ?
C26 C27 C28 C29 1.8(10) . . . . ?
Cl5 C27 C28 C29 -177.9(5) . . . . ?
C27 C28 C29 C30 -0.3(10) . . . . ?
C28 C29 C30 C25 -0.9(10) . . . . ?
C26 C25 C30 C29 0.8(9) . . . . ?
P2 C25 C30 C29 178.4(5) . . . . ?
C19 P2 C31 C32 -159.6(4) . . . . ?
C25 P2 C31 C32 88.2(5) . . . . ?
B11 P2 C31 C32 -36.0(5) . . . . ?
C19 P2 C31 C36 26.0(5) . . . . ?
C25 P2 C31 C36 -86.3(5) . . . . ?
B11 P2 C31 C36 149.6(4) . . . . ?
C36 C31 C32 C33 0.6(8) . . . . ?
P2 C31 C32 C33 -173.9(4) . . . . ?
C31 C32 C33 C34 -0.7(9) . . . . ?
C31 C32 C33 Cl6 179.2(4) . . . . ?
C32 C33 C34 C35 0.7(9) . . . . ?
Cl6 C33 C34 C35 -179.2(5) . . . . ?
C33 C34 C35 C36 -0.5(9) . . . . ?
C34 C35 C36 C31 0.4(9) . . . . ?
C32 C31 C36 C35 -0.5(8) . . . . ?
P2 C31 C36 C35 173.9(4) . . . . ?
C19 P2 B11 B12 -98.1(5) . . . . ?
C31 P2 B11 B12 141.2(4) . . . . ?
C25 P2 B11 B12 20.4(5) . . . . ?
C19 P2 B11 B13 -13.1(6) . . . . ?
C31 P2 B11 B13 -133.8(5) . . . . ?
C25 P2 B11 B13 105.5(5) . . . . ?
C19 P2 B11 B15 170.1(5) . . . . ?
C31 P2 B11 B15 49.4(6) . . . . ?
C25 P2 B11 B15 -71.4(6) . . . . ?
C19 P2 B11 B14 75.5(5) . . . . ?
C31 P2 B11 B14 -45.2(6) . . . . ?
C25 P2 B11 B14 -165.9(5) . . . . ?
B13 B11 B12 B16 24.1(4) . . . . ?
B15 B11 B12 B16 -90.2(5) . . . . ?
B14 B11 B12 B16 -33.3(5) . . . . ?
P2 B11 B12 B16 141.8(4) . . . . ?
B13 B11 B12 B19 89.8(5) . . . . ?
B15 B11 B12 B19 -24.5(4) . . . . ?
B14 B11 B12 B19 32.4(5) . . . . ?
P2 B11 B12 B19 -152.5(4) . . . . ?
B15 B11 B12 B13 -114.3(4) . . . . ?
B14 B11 B12 B13 -57.4(4) . . . . ?
P2 B11 B12 B13 117.7(5) . . . . ?
B13 B11 B12 B15 114.3(4) . . . . ?
B14 B11 B12 B15 56.9(4) . . . . ?
P2 B11 B12 B15 -128.0(5) . . . . ?
B12 B11 B13 B16 -24.5(4) . . . . ?
B15 B11 B13 B16 33.4(6) . . . . ?
B14 B11 B13 B16 90.6(5) . . . . ?
P2 B11 B13 B16 -144.4(4) . . . . ?
B12 B11 B13 B17 -91.1(5) . . . . ?
B15 B11 B13 B17 -33.2(6) . . . . ?
B14 B11 B13 B17 24.1(4) . . . . ?
P2 B11 B13 B17 149.1(4) . . . . ?
B15 B11 B13 B12 57.8(4) . . . . ?
B14 B11 B13 B12 115.1(4) . . . . ?
P2 B11 B13 B12 -119.9(5) . . . . ?
B12 B11 B13 B14 -115.1(4) . . . . ?
B15 B11 B13 B14 -57.3(4) . . . . ?
P2 B11 B13 B14 125.0(5) . . . . ?
B16 B12 B13 B11 -153.8(5) . . . . ?
B19 B12 B13 B11 -108.7(4) . . . . ?
B15 B12 B13 B11 -50.0(4) . . . . ?
B11 B12 B13 B16 153.8(5) . . . . ?
B19 B12 B13 B16 45.1(4) . . . . ?
B15 B12 B13 B16 103.8(4) . . . . ?
B11 B12 B13 B17 108.6(4) . . . . ?
B16 B12 B13 B17 -45.1(4) . . . . ?
B19 B12 B13 B17 -0.1(5) . . . . ?
B15 B12 B13 B17 58.7(4) . . . . ?
B11 B12 B13 B14 49.5(3) . . . . ?
B16 B12 B13 B14 -104.2(4) . . . . ?
B19 B12 B13 B14 -59.1(4) . . . . ?
B15 B12 B13 B14 -0.4(4) . . . . ?
B12 B11 B14 B18 -32.4(5) . . . . ?
B13 B11 B14 B18 -89.4(5) . . . . ?
B15 B11 B14 B18 25.0(4) . . . . ?
P2 B11 B14 B18 152.7(4) . . . . ?
B12 B11 B14 B17 33.4(5) . . . . ?
B13 B11 B14 B17 -23.7(4) . . . . ?
B15 B11 B14 B17 90.7(5) . . . . ?
P2 B11 B14 B17 -141.5(4) . . . . ?
B12 B11 B14 B15 -57.4(4) . . . . ?
B13 B11 B14 B15 -114.4(4) . . . . ?
P2 B11 B14 B15 127.7(5) . . . . ?
B12 B11 B14 B13 57.0(4) . . . . ?
B15 B11 B14 B13 114.4(4) . . . . ?
P2 B11 B14 B13 -117.8(5) . . . . ?
B16 B13 B14 B11 -108.8(5) . . . . ?
B17 B13 B14 B11 -154.2(5) . . . . ?
B12 B13 B14 B11 -49.5(4) . . . . ?
B11 B13 B14 B18 108.9(5) . . . . ?
B16 B13 B14 B18 0.1(5) . . . . ?
B17 B13 B14 B18 -45.3(4) . . . . ?
B12 B13 B14 B18 59.4(5) . . . . ?
B11 B13 B14 B17 154.2(5) . . . . ?
B16 B13 B14 B17 45.4(4) . . . . ?
B12 B13 B14 B17 104.7(4) . . . . ?
B11 B13 B14 B15 49.9(4) . . . . ?
B16 B13 B14 B15 -58.9(5) . . . . ?
B17 B13 B14 B15 -104.3(4) . . . . ?
B12 B13 B14 B15 0.4(4) . . . . ?
B12 B11 B15 B18 90.5(5) . . . . ?
B13 B11 B15 B18 33.0(5) . . . . ?
B14 B11 B15 B18 -24.7(4) . . . . ?
P2 B11 B15 B18 -149.5(5) . . . . ?
B12 B11 B15 B19 24.5(5) . . . . ?
B13 B11 B15 B19 -32.9(6) . . . . ?
B14 B11 B15 B19 -90.7(5) . . . . ?
P2 B11 B15 B19 144.5(5) . . . . ?
B12 B11 B15 B14 115.2(4) . . . . ?
B13 B11 B15 B14 57.7(4) . . . . ?
P2 B11 B15 B14 -124.8(6) . . . . ?
B13 B11 B15 B12 -57.4(4) . . . . ?
B14 B11 B15 B12 -115.2(4) . . . . ?
P2 B11 B15 B12 120.0(6) . . . . ?
B18 B14 B15 B11 -153.0(5) . . . . ?
B17 B14 B15 B11 -107.8(5) . . . . ?
B13 B14 B15 B11 -49.6(3) . . . . ?
B11 B14 B15 B18 153.0(5) . . . . ?
B17 B14 B15 B18 45.2(4) . . . . ?
B13 B14 B15 B18 103.5(4) . . . . ?
B11 B14 B15 B19 108.0(4) . . . . ?
B18 B14 B15 B19 -45.1(4) . . . . ?
B17 B14 B15 B19 0.2(5) . . . . ?
B13 B14 B15 B19 58.4(4) . . . . ?
B11 B14 B15 B12 49.2(3) . . . . ?
B18 B14 B15 B12 -103.9(4) . . . . ?
B17 B14 B15 B12 -58.6(4) . . . . ?
B13 B14 B15 B12 -0.4(4) . . . . ?
B16 B12 B15 B11 108.4(5) . . . . ?
B19 B12 B15 B11 153.4(5) . . . . ?
B13 B12 B15 B11 50.1(4) . . . . ?
B11 B12 B15 B18 -108.1(5) . . . . ?
B16 B12 B15 B18 0.3(5) . . . . ?
B19 B12 B15 B18 45.3(4) . . . . ?
B13 B12 B15 B18 -57.9(4) . . . . ?
B11 B12 B15 B19 -153.4(5) . . . . ?
B16 B12 B15 B19 -45.0(4) . . . . ?
B13 B12 B15 B19 -103.3(4) . . . . ?
B11 B12 B15 B14 -49.7(4) . . . . ?
B16 B12 B15 B14 58.6(4) . . . . ?
B19 B12 B15 B14 103.7(4) . . . . ?
B13 B12 B15 B14 0.4(4) . . . . ?
B11 B13 B16 B20 -80.8(6) . . . . ?
B17 B13 B16 B20 23.3(4) . . . . ?
B12 B13 B16 B20 -104.4(5) . . . . ?
B14 B13 B16 B20 -21.4(6) . . . . ?
B11 B13 B16 B12 23.7(4) . . . . ?
B17 B13 B16 B12 127.8(4) . . . . ?
B14 B13 B16 B12 83.0(4) . . . . ?
B11 B13 B16 B19 -21.2(6) . . . . ?
B17 B13 B16 B19 82.9(4) . . . . ?
B12 B13 B16 B19 -44.9(4) . . . . ?
B14 B13 B16 B19 38.2(5) . . . . ?
B11 B13 B16 B17 -104.1(5) . . . . ?
B12 B13 B16 B17 -127.8(4) . . . . ?
B14 B13 B16 B17 -44.7(4) . . . . ?
B11 B12 B16 B20 80.5(6) . . . . ?
B19 B12 B16 B20 -23.0(4) . . . . ?
B13 B12 B16 B20 104.1(5) . . . . ?
B15 B12 B16 B20 21.4(6) . . . . ?
B11 B12 B16 B13 -23.6(4) . . . . ?
B19 B12 B16 B13 -127.1(4) . . . . ?
B15 B12 B16 B13 -82.7(4) . . . . ?
B11 B12 B16 B19 103.5(5) . . . . ?
B13 B12 B16 B19 127.1(4) . . . . ?
B15 B12 B16 B19 44.4(4) . . . . ?
B11 B12 B16 B17 21.0(6) . . . . ?
B19 B12 B16 B17 -82.4(4) . . . . ?
B13 B12 B16 B17 44.7(4) . . . . ?
B15 B12 B16 B17 -38.1(5) . . . . ?
B11 B13 B17 B20 80.6(6) . . . . ?
B16 B13 B17 B20 -23.5(4) . . . . ?
B12 B13 B17 B20 21.2(6) . . . . ?
B14 B13 B17 B20 103.9(5) . . . . ?
B11 B13 B17 B14 -23.3(4) . . . . ?
B16 B13 B17 B14 -127.3(4) . . . . ?
B12 B13 B17 B14 -82.7(4) . . . . ?
B11 B13 B17 B18 20.9(6) . . . . ?
B16 B13 B17 B18 -83.1(4) . . . . ?
B12 B13 B17 B18 -38.5(5) . . . . ?
B14 B13 B17 B18 44.2(4) . . . . ?
B11 B13 B17 B16 104.0(5) . . . . ?
B12 B13 B17 B16 44.6(4) . . . . ?
B14 B13 B17 B16 127.3(4) . . . . ?
B11 B14 B17 B20 -80.9(6) . . . . ?
B18 B14 B17 B20 22.9(5) . . . . ?
B15 B14 B17 B20 -21.8(6) . . . . ?
B13 B14 B17 B20 -104.0(5) . . . . ?
B11 B14 B17 B13 23.0(4) . . . . ?
B18 B14 B17 B13 126.9(5) . . . . ?
B15 B14 B17 B13 82.2(4) . . . . ?
B11 B14 B17 B18 -103.9(5) . . . . ?
B15 B14 B17 B18 -44.7(4) . . . . ?
B13 B14 B17 B18 -126.9(5) . . . . ?
B11 B14 B17 B16 -21.0(6) . . . . ?
B18 B14 B17 B16 82.8(4) . . . . ?
B15 B14 B17 B16 38.1(5) . . . . ?
B13 B14 B17 B16 -44.1(4) . . . . ?
B13 B16 B17 B20 154.2(5) . . . . ?
B12 B16 B17 B20 109.0(5) . . . . ?
B19 B16 B17 B20 50.1(4) . . . . ?
B20 B16 B17 B13 -154.2(5) . . . . ?
B12 B16 B17 B13 -45.2(4) . . . . ?
B19 B16 B17 B13 -104.1(4) . . . . ?
B20 B16 B17 B14 -108.9(5) . . . . ?
B13 B16 B17 B14 45.3(4) . . . . ?
B12 B16 B17 B14 0.1(5) . . . . ?
B19 B16 B17 B14 -58.8(4) . . . . ?
B20 B16 B17 B18 -50.9(4) . . . . ?
B13 B16 B17 B18 103.3(4) . . . . ?
B12 B16 B17 B18 58.2(4) . . . . ?
B19 B16 B17 B18 -0.8(4) . . . . ?
B11 B14 B18 B20 80.0(6) . . . . ?
B17 B14 B18 B20 -23.0(5) . . . . ?
B15 B14 B18 B20 104.2(5) . . . . ?
B13 B14 B18 B20 21.4(6) . . . . ?
B11 B14 B18 B15 -24.2(4) . . . . ?
B17 B14 B18 B15 -127.2(5) . . . . ?
B13 B14 B18 B15 -82.7(4) . . . . ?
B11 B14 B18 B17 102.9(5) . . . . ?
B15 B14 B18 B17 127.2(5) . . . . ?
B13 B14 B18 B17 44.4(4) . . . . ?
B11 B14 B18 B19 20.3(6) . . . . ?
B17 B14 B18 B19 -82.6(4) . . . . ?
B15 B14 B18 B19 44.6(4) . . . . ?
B13 B14 B18 B19 -38.2(5) . . . . ?
B11 B15 B18 B20 -80.7(6) . . . . ?
B19 B15 B18 B20 22.6(5) . . . . ?
B14 B15 B18 B20 -105.0(5) . . . . ?
B12 B15 B18 B20 -22.0(6) . . . . ?
B11 B15 B18 B14 24.3(4) . . . . ?
B19 B15 B18 B14 127.5(4) . . . . ?
B12 B15 B18 B14 83.0(4) . . . . ?
B11 B15 B18 B17 -21.2(6) . . . . ?
B19 B15 B18 B17 82.1(4) . . . . ?
B14 B15 B18 B17 -45.4(4) . . . . ?
B12 B15 B18 B17 37.6(5) . . . . ?
B11 B15 B18 B19 -103.3(5) . . . . ?
B14 B15 B18 B19 -127.5(4) . . . . ?
B12 B15 B18 B19 -44.5(4) . . . . ?
B13 B17 B18 B20 109.2(5) . . . . ?
B14 B17 B18 B20 154.7(5) . . . . ?
B16 B17 B18 B20 51.0(4) . . . . ?
B20 B17 B18 B14 -154.7(5) . . . . ?
B13 B17 B18 B14 -45.6(4) . . . . ?
B16 B17 B18 B14 -103.8(4) . . . . ?
B20 B17 B18 B15 -109.0(5) . . . . ?
B13 B17 B18 B15 0.2(5) . . . . ?
B14 B17 B18 B15 45.8(4) . . . . ?
B16 B17 B18 B15 -58.0(4) . . . . ?
B20 B17 B18 B19 -50.2(4) . . . . ?
B13 B17 B18 B19 59.0(4) . . . . ?
B14 B17 B18 B19 104.6(4) . . . . ?
B16 B17 B18 B19 0.8(4) . . . . ?
B11 B15 B19 B20 80.9(6) . . . . ?
B18 B15 B19 B20 -22.6(5) . . . . ?
B14 B15 B19 B20 21.5(6) . . . . ?
B12 B15 B19 B20 104.6(5) . . . . ?
B11 B15 B19 B12 -23.7(4) . . . . ?
B18 B15 B19 B12 -127.2(4) . . . . ?
B14 B15 B19 B12 -83.2(4) . . . . ?
B11 B15 B19 B16 20.9(6) . . . . ?
B18 B15 B19 B16 -82.6(5) . . . . ?
B14 B15 B19 B16 -38.5(5) . . . . ?
B12 B15 B19 B16 44.6(4) . . . . ?
B11 B15 B19 B18 103.5(5) . . . . ?
B14 B15 B19 B18 44.0(4) . . . . ?
B12 B15 B19 B18 127.2(4) . . . . ?
B11 B12 B19 B20 -80.3(6) . . . . ?
B16 B12 B19 B20 23.1(4) . . . . ?
B13 B12 B19 B20 -21.0(5) . . . . ?
B15 B12 B19 B20 -104.1(5) . . . . ?
B11 B12 B19 B15 23.9(4) . . . . ?
B16 B12 B19 B15 127.3(5) . . . . ?
B13 B12 B19 B15 83.1(4) . . . . ?
B11 B12 B19 B16 -103.4(5) . . . . ?
B13 B12 B19 B16 -44.2(4) . . . . ?
B15 B12 B19 B16 -127.3(5) . . . . ?
B11 B12 B19 B18 -20.6(6) . . . . ?
B16 B12 B19 B18 82.8(4) . . . . ?
B13 B12 B19 B18 38.6(5) . . . . ?
B15 B12 B19 B18 -44.5(4) . . . . ?
B13 B16 B19 B20 -109.2(5) . . . . ?
B12 B16 B19 B20 -154.7(5) . . . . ?
B17 B16 B19 B20 -49.8(4) . . . . ?
B20 B16 B19 B15 109.2(5) . . . . ?
B13 B16 B19 B15 0.0(6) . . . . ?
B12 B16 B19 B15 -45.5(4) . . . . ?
B17 B16 B19 B15 59.4(5) . . . . ?
B20 B16 B19 B12 154.7(5) . . . . ?
B13 B16 B19 B12 45.5(4) . . . . ?
B17 B16 B19 B12 104.9(4) . . . . ?
B20 B16 B19 B18 50.6(4) . . . . ?
B13 B16 B19 B18 -58.6(5) . . . . ?
B12 B16 B19 B18 -104.1(4) . . . . ?
B17 B16 B19 B18 0.8(4) . . . . ?
B14 B18 B19 B20 109.8(5) . . . . ?
B15 B18 B19 B20 155.2(5) . . . . ?
B17 B18 B19 B20 50.0(4) . . . . ?
B20 B18 B19 B15 -155.2(5) . . . . ?
B14 B18 B19 B15 -45.4(4) . . . . ?
B17 B18 B19 B15 -105.1(4) . . . . ?
B20 B18 B19 B12 -109.7(5) . . . . ?
B14 B18 B19 B12 0.1(5) . . . . ?
B15 B18 B19 B12 45.5(4) . . . . ?
B17 B18 B19 B12 -59.7(4) . . . . ?
B20 B18 B19 B16 -50.8(4) . . . . ?
B14 B18 B19 B16 59.0(5) . . . . ?
B15 B18 B19 B16 104.4(4) . . . . ?
B17 B18 B19 B16 -0.8(4) . . . . ?
B13 B17 B20 B19 -32.8(6) . . . . ?
B14 B17 B20 B19 33.8(6) . . . . ?
B18 B17 B20 B19 57.0(4) . . . . ?
B16 B17 B20 B19 -56.5(4) . . . . ?
B13 B17 B20 B18 -89.8(5) . . . . ?
B14 B17 B20 B18 -23.2(5) . . . . ?
B16 B17 B20 B18 -113.5(5) . . . . ?
B13 B17 B20 B16 23.7(4) . . . . ?
B14 B17 B20 B16 90.3(5) . . . . ?
B18 B17 B20 B16 113.5(5) . . . . ?
B15 B19 B20 B17 -33.9(6) . . . . ?
B12 B19 B20 B17 33.1(6) . . . . ?
B16 B19 B20 B17 56.7(4) . . . . ?
B18 B19 B20 B17 -57.0(4) . . . . ?
B15 B19 B20 B18 23.1(5) . . . . ?
B12 B19 B20 B18 90.0(5) . . . . ?
B16 B19 B20 B18 113.7(4) . . . . ?
B15 B19 B20 B16 -90.6(5) . . . . ?
B12 B19 B20 B16 -23.6(4) . . . . ?
B18 B19 B20 B16 -113.7(4) . . . . ?
B14 B18 B20 B17 23.9(5) . . . . ?
B15 B18 B20 B17 91.0(5) . . . . ?
B19 B18 B20 B17 114.2(5) . . . . ?
B14 B18 B20 B19 -90.3(5) . . . . ?
B15 B18 B20 B19 -23.2(5) . . . . ?
B17 B18 B20 B19 -114.2(5) . . . . ?
B14 B18 B20 B16 -33.4(6) . . . . ?
B15 B18 B20 B16 33.8(6) . . . . ?
B17 B18 B20 B16 -57.2(4) . . . . ?
B19 B18 B20 B16 56.9(4) . . . . ?
B13 B16 B20 B17 -24.1(5) . . . . ?
B12 B16 B20 B17 -90.9(5) . . . . ?
B19 B16 B20 B17 -114.5(4) . . . . ?
B13 B16 B20 B19 90.4(5) . . . . ?
B12 B16 B20 B19 23.7(4) . . . . ?
B17 B16 B20 B19 114.5(4) . . . . ?
B13 B16 B20 B18 33.2(6) . . . . ?
B12 B16 B20 B18 -33.6(6) . . . . ?
B19 B16 B20 B18 -57.2(4) . . . . ?
B17 B16 B20 B18 57.3(4) . . . . ?
C41 N1 C37 C38 44.0(6) . . . . ?
C49 N1 C37 C38 162.7(4) . . . . ?
C45 N1 C37 C38 -77.6(5) . . . . ?
N1 C37 C38 C39 166.3(4) . . . . ?
C37 C38 C39 C40 -178.6(5) . . . . ?
C49 N1 C41 C42 -57.9(6) . . . . ?
C45 N1 C41 C42 -179.2(5) . . . . ?
C37 N1 C41 C42 60.3(6) . . . . ?
N1 C41 C42 C43 -165.6(5) . . . . ?
C41 C42 C43 C44 -172.8(5) . . . . ?
C41 N1 C45 C46 55.5(6) . . . . ?
C49 N1 C45 C46 -63.9(6) . . . . ?
C37 N1 C45 C46 178.9(4) . . . . ?
N1 C45 C46 C47 157.6(5) . . . . ?
C45 C46 C47 C48 167.7(5) . . . . ?
C41 N1 C49 C50 -172.4(5) . . . . ?
C45 N1 C49 C50 -51.7(6) . . . . ?
C37 N1 C49 C50 66.0(6) . . . . ?
N1 C49 C50 C51 -161.7(5) . . . . ?
C49 C50 C51 C52 176.1(6) . . . . ?
C65A N2A C53A C54A -55.3(8) . . . . ?
C61A N2A C53A C54A -175.1(6) . . . . ?
C57A N2A C53A C54A 64.9(8) . . . . ?
N2A C53A C54A C55A -178.9(6) . . . . ?
C53A C54A C55A C56A -176.8(6) . . . . ?
C53A N2A C57A C58A 171.6(6) . . . . ?
C65A N2A C57A C58A -66.2(8) . . . . ?
C61A N2A C57A C58A 52.7(8) . . . . ?
N2A C57A C58A C59A 166.7(6) . . . . ?
C57A C58A C59A C60A -175.1(7) . . . . ?
C53A N2A C61A C62A -62.1(8) . . . . ?
C65A N2A C61A C62A 175.5(6) . . . . ?
C57A N2A C61A C62A 56.0(9) . . . . ?
N2A C61A C62A C63A 177.9(7) . . . . ?
C61A C62A C63A C64A 62.2(13) . . . . ?
C53A N2A C65A C66A -51.5(8) . . . . ?
C61A N2A C65A C66A 68.7(8) . . . . ?
C57A N2A C65A C66A -170.8(6) . . . . ?
N2A C65A C66A C67A -159.0(7) . . . . ?
C65A C66A C67A C68A -54.0(10) . . . . ?
C65B N2B C53B C54B 53(4) . . . . ?
C61B N2B C53B C54B -72(4) . . . . ?
C57B N2B C53B C54B 170(3) . . . . ?
N2B C53B C54B C55B 150(3) . . . . ?
C53B C54B C55B C56B 149(3) . . . . ?
C65B N2B C57B C58B -172(3) . . . . ?
C61B N2B C57B C58B -48(3) . . . . ?
C53B N2B C57B C58B 72(3) . . . . ?
N2B C57B C58B C59B -153(3) . . . . ?
C57B C58B C59B C60B -80(4) . . . . ?
C65B N2B C61B C62B 53(4) . . . . ?
C53B N2B C61B C62B 175(3) . . . . ?
C57B N2B C61B C62B -69(4) . . . . ?
N2B C61B C62B C63B 169(3) . . . . ?
C61B C62B C63B C64B -169(5) . . . . ?
C61B N2B C65B C66B 172(3) . . . . ?
C53B N2B C65B C66B 49(4) . . . . ?
C57B N2B C65B C66B -66(4) . . . . ?
N2B C65B C66B C67B -157(3) . . . . ?
C65B C66B C67B C68B -145(4) . . . . ?
